data_1571861
loop_
_publ_author_name
'Carroll, Robert C.'
'Coles, Simon J.'

_publ_section_title
;
 Statistical optimization of guest uptake in crystalline sponges: grading
 structural outcomes.
;
_journal_coeditor_code LT5068
_journal_issue 4
_journal_name_full IUCrJ
_journal_paper_doi 10.1107/S2052252524004871
_journal_volume 11
_journal_year 2024
_chemical_formula_moiety 'C71.959 H48 I12 N24 Zn6, 0.666(C15 H16 O3), 0.408(C6 H12)'
_chemical_formula_sum 'C84.39 H63.55 I12 N24 O2 Zn6'
_chemical_formula_weight 3360.86
_chemical_name_systematic
; (2',6'-dimethoxy-[1,1'-biphenyl]-2-yl)methanol 
(absorbed in crystalline sponge)
;
_space_group_crystal_system monoclinic
_space_group_IT_number 13
_space_group_name_Hall '-P 2yac'
_space_group_name_H-M_alt 'P 1 2/n 1'
_atom_sites_solution_hydrogens geom
_atom_sites_solution_primary dual
_audit_creation_date 2024-02-06
_audit_creation_method
;
Olex2 1.5-alpha
(compiled 2024.01.24 svn.r2f8d729c for OlexSys, GUI svn.r6923)
;
_cell_angle_alpha 90
_cell_angle_beta 102.239(2)
_cell_angle_gamma 90
_cell_formula_units_Z 4
_cell_length_a 31.6699(9)
_cell_length_b 14.9780(2)
_cell_length_c 34.5752(9)
_cell_measurement_reflns_used 13434
_cell_measurement_temperature 100(2)
_cell_measurement_theta_max 73.0430
_cell_measurement_theta_min 3.2150
_cell_volume 16028.0(7)
_computing_cell_refinement 'CrysAlisPro 1.171.42.72a (Rigaku OD, 2022)'
_computing_data_collection 'CrysAlisPro 1.171.42.72a (Rigaku OD, 2022)'
_computing_data_reduction 'CrysAlisPro 1.171.42.72a (Rigaku OD, 2022)'
_computing_molecular_graphics 'Olex2 1.5-alpha (Dolomanov et al., 2009)'
_computing_publication_material 'Olex2 1.5-alpha (Dolomanov et al., 2009)'
_computing_structure_refinement 'SHELXL 2016/6 (Sheldrick, 2015)'
_computing_structure_solution 'SHELXT 2014/5 (Sheldrick, 2014)'
_diffrn_ambient_temperature 100(2)
_diffrn_detector 'hybrid pixel array detector'
_diffrn_detector_area_resol_mean 10
_diffrn_detector_dtime 0.000
_diffrn_detector_type 'Rigaku, HyPix 6000HE'
_diffrn_measured_fraction_theta_full 0.995
_diffrn_measured_fraction_theta_max 0.994
_diffrn_measurement_details
;
List of Runs (angles in degrees, time in seconds):

  # Type    Start    End  Width  t~exp~   \w     \q     \k     \f   Frames
--------------------------------------------------------------------------
  1  \w   -154.00 -92.00   0.50    5.00    -- -103.00  -4.00 118.00  124
  2  \w    -84.00 -59.00   0.50    5.00    -- -103.00  -4.00 118.00   50
  3  \w    -73.00 -45.00   0.50    5.00    -- -103.00 125.00   0.00   56
  4  \w   -110.00 -77.00   0.50    5.00    -- -103.00 125.00   0.00   66
  5  \w    -75.00 -47.00   0.50    5.00    -- -103.00 125.00 -90.00   56
  6  \w   -110.00 -84.00   0.50    5.00    -- -103.00 125.00 -90.00   52
  7  \w    -60.00 -35.00   0.50    5.00    -- -103.00  61.00   0.00   50
  8  \w     53.00 163.00   0.50    5.00    --  101.75   4.00 -63.00  220
  9  \w     70.00 106.00   0.50    5.00    --  101.75 -94.00 -30.00   72
 10  \w     29.00  75.00   0.50    5.00    --  101.75 -61.00-120.00   92
 11  \w     39.00  66.00   0.50    5.00    --  101.75 -94.00-150.00   54
 12  \w     30.00  59.00   0.50    5.00    --  101.75 -61.00 -90.00   58
 13  \w     54.00 102.00   0.50    5.00    --  101.75 -94.00 -60.00   96
 14  \w     81.00 106.00   0.50    5.00    --  101.75 -94.00-150.00   50
 15  \w     46.00  71.00   0.50    5.00    --  101.75 -61.00 -30.00   50
 16  \w     29.00  72.00   0.50    5.00    --  101.75 -61.00  30.00   86
 17  \w     89.00 144.00   0.50    5.00    --  101.75  45.00   0.00  110
 18  \w     30.00  62.00   0.50    5.00    --  101.75 -94.00 -30.00   64
 19  \w    -19.00   6.00   0.50    0.80    --  -46.48   4.00 -63.00   50
 20  \w   -119.00 -27.00   0.50    0.80    --  -46.48  -4.00 118.00  184
 21  \w     10.00 114.00   0.50    0.80    --   46.48   4.00 -63.00  208
 22  \w     27.00  90.00   0.50    0.80    --   46.48-125.00  30.00  126
 23  \w      0.00  25.00   0.50    0.80    --   46.48 -19.00 -60.00   50
 24  \w    -24.00   1.00   0.50    0.80    --   46.48  -4.00 118.00   50
;
_diffrn_measurement_device 'four-circle diffractometer'
_diffrn_measurement_device_details 'Rigaku Oxford Difffraction, UG2 \k goniometer'
_diffrn_measurement_device_type
; Rigaku 007HF equipped with Varimax confocal mirrors and a UG2 goniometer
 and HyPix 6000HE detector
;
_diffrn_measurement_method 'profile data from \w-scans'
_diffrn_measurement_specimen_support 'MiTeGen loops'
_diffrn_orient_matrix_type 'CrysAlisPro convention (1999,Acta A55,543-557)'
_diffrn_orient_matrix_UB_11 -0.0491223000
_diffrn_orient_matrix_UB_12 -0.0043903000
_diffrn_orient_matrix_UB_13 -0.0166028000
_diffrn_orient_matrix_UB_21 0.0079736000
_diffrn_orient_matrix_UB_22 -0.0022372000
_diffrn_orient_matrix_UB_23 -0.0424103000
_diffrn_orient_matrix_UB_31 0.0019447000
_diffrn_orient_matrix_UB_32 -0.1027209000
_diffrn_orient_matrix_UB_33 0.0016151000
_diffrn_radiation_collimation 0.3
_diffrn_radiation_monochromator 'Varimax focusing mirrors'
_diffrn_radiation_probe x-ray
_diffrn_radiation_type 'Cu K\a'
_diffrn_radiation_wavelength 1.54184
_diffrn_reflns_av_R_equivalents 0.0485
_diffrn_reflns_av_unetI/netI 0.0431
_diffrn_reflns_Laue_measured_fraction_full 0.995
_diffrn_reflns_Laue_measured_fraction_max 0.994
_diffrn_reflns_limit_h_max 37
_diffrn_reflns_limit_h_min -38
_diffrn_reflns_limit_k_max 12
_diffrn_reflns_limit_k_min -17
_diffrn_reflns_limit_l_max 40
_diffrn_reflns_limit_l_min -41
_diffrn_reflns_number 101230
_diffrn_reflns_point_group_measured_fraction_full 0.995
_diffrn_reflns_point_group_measured_fraction_max 0.994
_diffrn_reflns_theta_full 67.684
_diffrn_reflns_theta_max 68.252
_diffrn_reflns_theta_min 1.719
_diffrn_source 'Rotating anode'
_diffrn_source_current 30.0
_diffrn_source_power 1.2
_diffrn_source_target Cu
_diffrn_source_type 'Rigaku 007 HF'
_diffrn_source_voltage 40.0
_exptl_absorpt_coefficient_mu 19.429
_exptl_absorpt_correction_T_max 0.406
_exptl_absorpt_correction_T_min 0.178
_exptl_absorpt_correction_type analytical
_exptl_absorpt_process_details
;
CrysAlisPro 1.171.42.72a (Rigaku Oxford Diffraction, 2022)
Analytical numeric absorption correction using a multifaceted crystal
model based on expressions derived by R.C. Clark & J.S. Reid.
(Clark, R. C. & Reid, J. S. (1995). Acta Cryst. A51, 887-897)
Empirical absorption correction using spherical harmonics,
implemented in SCALE3 ABSPACK scaling algorithm.
;
_exptl_crystal_colour 'light yellow'
_exptl_crystal_colour_modifier light
_exptl_crystal_colour_primary yellow
_exptl_crystal_density_diffrn 1.393
_exptl_crystal_description block
_exptl_crystal_F_000 6280
_exptl_crystal_size_max 0.15
_exptl_crystal_size_mid 0.12
_exptl_crystal_size_min 0.06
_refine_diff_density_max 1.407
_refine_diff_density_min -1.106
_refine_diff_density_rms 0.212
_refine_ls_extinction_method none
_refine_ls_goodness_of_fit_ref 1.069
_refine_ls_hydrogen_treatment constr
_refine_ls_matrix_type full
_refine_ls_number_parameters 1521
_refine_ls_number_reflns 29170
_refine_ls_number_restraints 606
_refine_ls_restrained_S_all 1.066
_refine_ls_R_factor_all 0.1200
_refine_ls_R_factor_gt 0.0913
_refine_ls_shift/su_max 0.001
_refine_ls_shift/su_mean 0.000
_refine_ls_structure_factor_coef Fsqd
_refine_ls_weighting_details 'w=1/[\s^2^(Fo^2^)+(0.1472P)^2^+76.6313P] where P=(Fo^2^+2Fc^2^)/3'
_refine_ls_weighting_scheme calc
_refine_ls_wR_factor_gt 0.2718
_refine_ls_wR_factor_ref 0.2939
_reflns_Friedel_coverage 0.000
_reflns_number_gt 19768
_reflns_number_total 29170
_reflns_threshold_expression 'I > 2\s(I)'
_cod_data_source_file lt5068.cif
_cod_data_source_block 50_1_96a
_cod_database_code 1571861
_shelx_shelxl_version_number 2016/6
_chemical_oxdiff_formula '(Zn3 I6 N12 H24 C36) (C15 H16 O3)2 (C6 H12)3'
_chemical_oxdiff_usercomment JP-9300-04
_shelx_space_group_comment
;
The symmetry employed for this shelxl refinement is uniquely defined
by the following loop, which should always be used as a source of
symmetry information in preference to the above space-group names.
They are only intended as comments.
;
_shelx_estimated_absorpt_t_max 0.389
_shelx_estimated_absorpt_t_min 0.159
_olex2_refinement_description
;
1. Fixed Uiso
 At 1.2 times of:
  All C(H) groups, All C(H,H) groups
 At 1.5 times of:
  All C(H,H,H) groups, All O(H) groups
2. Restrained distances
 O1A-C13A
 1.43 with sigma of 0.01
 O2A-C14A = O3A-C15A
 1.43 with sigma of 0.02
 C5A-C13A
 1.51 with sigma of 0.02
 C7A-C4A
 1.5 with sigma of 0.02
 O1B-C13B = O2B-C14B = O3B-C15B
 1.43 with sigma of 0.02
 O2B-C8B = O3B-C12B
 1.37 with sigma of 0.02
 C4B-C7B
 1.5 with sigma of 0.02
 C5B-C13B
 1.51 with sigma of 0.02
 C808-C809 = C808-C807 = C809-C810 = C810-C811 = C811-C812 = C812-C807
 1.54 with sigma of 0.02
 C805-C804 = C805-C806 = C804-C803 = C803-C802 = C802-C801 = C801-C806
 1.54 with sigma of 0.02
 C5A-O1A
 2.4 with sigma of 0.01
 C6A-C13A = C13A-C4A
 2.5 with sigma of 0.04
 C5B-O1B
 2.4 with sigma of 0.04
 C4B-C13B
 2.5 with sigma of 0.04
 O1B-C5B
 2.4 with sigma of 0.04
 C6B-C13B = C13B-C4B
 2.5 with sigma of 0.04
 C8B-C14B
 2.4 with sigma of 0.04
 C12B-C15B
 2.4 with sigma of 0.02
 C808-C810 = C808-C812 = C809-C811 = C810-C812 = C811-C807
 2.54 with sigma of 0.04
 C805-C803 = C805-C801 = C804-C802 = C803-C801 = C802-C806
 2.54 with sigma of 0.04
 C9A-C10A \\sim C11A-C10A \\sim C12A-C11A \\sim C7A-C12A \\sim C8A-C7A \\sim
C9A-C8A
 with sigma of 0.02
 C5B-C7B \\sim C7B-C3B
 with sigma of 0.04
 C7A-C9A \\sim C8A-C10A \\sim C9A-C11A \\sim C10A-C12A \\sim C11A-C7A \\sim
C12A-C8A
 with sigma of 0.04
 O3A-C15A \\sim O2A-C14A
 with sigma of 0.02
 C12B-C4B \\sim C4B-C8B
 with sigma of 0.04
 C14B-C8B \\sim C12B-C15B
 with sigma of 0.04
 C9B-O2B \\sim O2B-C7B
 with sigma of 0.04
 C7B-O3B \\sim O3B-C11B
 with sigma of 0.04
 I312-Zn36 \\sim I412-Zn46
 with sigma of 0.02
 I311-Zn36 \\sim I411-Zn46
 with sigma of 0.02
 Zn36-N318 \\sim Zn46-N318
 with sigma of 0.02
 Zn36-N319 \\sim Zn46-N319
 with sigma of 0.02
 I312-I311 \\sim I412-I411
 with sigma of 0.04
 I312-N318 \\sim I412-N318
 with sigma of 0.04
 I312-N319 \\sim I412-N319
 with sigma of 0.04
 I311-N318 \\sim I411-N318
 with sigma of 0.04
 I311-N319 \\sim I411-N319
 with sigma of 0.04
 I405-Zn43 \\sim I305-Zn33
 with sigma of 0.02
 I406-Zn43 \\sim I306-Zn33
 with sigma of 0.02
 Zn43-N306 \\sim Zn33-N306
 with sigma of 0.02
 Zn43-N307 \\sim Zn33-N307
 with sigma of 0.02
 I405-I406 \\sim I305-I306
 with sigma of 0.04
 I405-N306 \\sim I305-N306
 with sigma of 0.04
 I405-N307 \\sim I305-N307
 with sigma of 0.04
 I406-N306 \\sim I306-N306
 with sigma of 0.04
 I406-N307 \\sim I306-N307
 with sigma of 0.04
 I301-Zn31 \\sim I401-Zn41
 with sigma of 0.02
 I302-Zn31 \\sim I402-Zn41
 with sigma of 0.02
 Zn31-N301 \\sim Zn41-N301
 with sigma of 0.02
 I301-I302 \\sim I401-I402
 with sigma of 0.04
 I301-N301 \\sim I401-N301
 with sigma of 0.04
 I302-N301 \\sim I402-N301
 with sigma of 0.04
 I409-Zn45 \\sim I309-Zn35
 with sigma of 0.02
 I410-Zn45 \\sim I310-Zn35
 with sigma of 0.02
 Zn45-N317 \\sim Zn35-N317
 with sigma of 0.02
 I409-I410 \\sim I309-I310
 with sigma of 0.04
 I409-N317 \\sim I309-N317
 with sigma of 0.04
 I410-N317 \\sim I310-N317
 with sigma of 0.04
 I304-Zn32 \\sim I504-Zn52
 with sigma of 0.02
 I303-Zn32 \\sim I503-Zn52
 with sigma of 0.02
 Zn32-N305 \\sim Zn52-N305
 with sigma of 0.02
 I304-I303 \\sim I504-I503
 with sigma of 0.04
 I304-N305 \\sim I504-N305
 with sigma of 0.04
 I303-N305 \\sim I503-N305
 with sigma of 0.04
 I308-Zn34 \\sim I408-Zn44
 with sigma of 0.02
 I307-Zn34 \\sim I407-Zn44
 with sigma of 0.02
 Zn34-N313 \\sim Zn44-N313
 with sigma of 0.02
 Zn34-N312 \\sim Zn44-N312
 with sigma of 0.02
 I308-I307 \\sim I408-I407
 with sigma of 0.04
 I308-N313 \\sim I408-N313
 with sigma of 0.04
 I308-N312 \\sim I408-N312
 with sigma of 0.04
 I307-N313 \\sim I407-N313
 with sigma of 0.04
 I307-N312 \\sim I407-N312
 with sigma of 0.04
 N307-C323 \\sim N307-C423
 with sigma of 0.02
 C321-C322 \\sim C321-C422
 with sigma of 0.02
 C322-C323 \\sim C422-C423
 with sigma of 0.02
 N307-C322 \\sim N307-C422
 with sigma of 0.04
 C321-C323 \\sim C321-C423
 with sigma of 0.04
 N317-C347 \\sim N317-C0
 with sigma of 0.02
 C345-C346 \\sim C345-C3
 with sigma of 0.02
 C346-C347 \\sim C3-C0
 with sigma of 0.02
 N317-C346 \\sim N317-C3
 with sigma of 0.04
 C345-C347 \\sim C345-C0
 with sigma of 0.04
 I510-Zn55 \\sim I410-Zn45
 with sigma of 0.02
 I409-Zn45 \\sim I509-Zn55
 with sigma of 0.02
 C808-C809 \\sim C809-C810 \\sim C810-C811 \\sim C811-C812 \\sim C812-C807
\\sim C807-C808
 with sigma of 0.02
 C808-C812 \\sim C810-C812 \\sim C809-C807 \\sim C809-C811 \\sim C811-C807
\\sim C808-C810
 with sigma of 0.04
 C805-C804 \\sim C804-C803 \\sim C803-C802 \\sim C802-C801 \\sim C801-C806
\\sim C806-C805
 with sigma of 0.02
 C805-C801 \\sim C803-C801 \\sim C804-C806 \\sim C804-C802 \\sim C802-C806
\\sim C805-C803
 with sigma of 0.04
3. Restrained planarity
 C4B, C5B, C6B, C13B
 with sigma of 0.1
 O2B, C8B, C7B, C12B, O3B
 with sigma of 0.1
4. Uiso/Uaniso restraints and constraints
C8A \\sim O3A \\sim C12A \\sim C15A \\sim C7A \\sim C11A \\sim C4A \\sim C10A
\\sim C3A \\sim C5A \\sim O2A \\sim C9A \\sim C2A \\sim C6A \\sim C13A \\sim
C14A \\sim C1A \\sim O1A: within 2A with sigma of 0.04 and sigma for terminal
atoms of 0.08 within 2A
I303 \\sim I403 \\sim I304 \\sim I404: within 2A with sigma of 0.04 and sigma
for terminal atoms of 0.08 within 2A
C808 \\sim C809 \\sim C810 \\sim C811 \\sim C812 \\sim C807: within 2A with
sigma of 0.04 and sigma for terminal atoms of 0.08 within 2A
C805 \\sim C804 \\sim C803 \\sim C802 \\sim C801 \\sim C806: within 2A with
sigma of 0.04 and sigma for terminal atoms of 0.08 within 2A
Uanis(C3) = Uanis(C346) = Uanis(C0) = Uanis(C347)
Uanis(C322) = Uanis(C323) = Uanis(C422) = Uanis(C423)
5. Rigid body (RIGU) restrains
 C8A, O3A, C12A, C15A, C7A, C11A, C4A, C10A, C3A, C5A, O2A, C9A, C2A, C6A,
 C13A, C14A, C1A, O1A
 with sigma for 1-2 distances of 0.004 and sigma for 1-3 distances of 0.004
 I303, I403, I404, I304
 with sigma for 1-2 distances of 0.004 and sigma for 1-3 distances of 0.004
 C808, C809, C810, C811, C812, C807
 with sigma for 1-2 distances of 0.004 and sigma for 1-3 distances of 0.004
 C805, C804, C803, C802, C801, C806
 with sigma for 1-2 distances of 0.004 and sigma for 1-3 distances of 0.004
6. Others
 1*[Sof(I304)+Sof(I303)+Sof(Zn32)]+1*[Sof(I504)+Sof(Zn52)+Sof(I503)]+1*
 [Sof(I403)+Sof(I404)+Sof(Zn42)]=1 with esd of 0.00001
 1*[Sof(I308)+Sof(I307)+Sof(Zn34)]+1*[Sof(I408)+Sof(Zn44)+Sof(I407)]=1 with
 esd of 0.00001
 Sof(I304)=Sof(I303)=Sof(Zn32)=FVAR(1)
 Sof(I504)=Sof(Zn52)=Sof(I503)=FVAR(2)
 Sof(I403)=Sof(I404)=Sof(Zn42)=FVAR(3)
 Sof(I308)=Sof(I307)=Sof(Zn34)=FVAR(4)
 Sof(I408)=Sof(Zn44)=Sof(I407)=FVAR(5)
 Sof(C422)=Sof(H422)=Sof(C423)=Sof(H423)=1-FVAR(6)
 Sof(C322)=Sof(H322)=Sof(C323)=Sof(H323)=FVAR(6)
 Sof(C3)=Sof(H3)=Sof(C0)=Sof(H0)=1-FVAR(7)
 Sof(C346)=Sof(H346)=Sof(C347)=Sof(H347)=FVAR(7)
 Fixed Sof: I312(0.49025) I301(0.52977) I311(0.49025) I405(0.54166)
 I302(0.52977) I409(0.35602) I406(0.54166) I410(0.35602) Zn36(0.49025)
 Zn31(0.52977) Zn43(0.54166) Zn45(0.35602) O3A(0.50301) O2A(0.50301)
 O1A(0.50301) H1A(0.50301) C4A(0.50301) C3A(0.50301) H3A(0.50301) C2A(0.50301)
 H2A(0.50301) C1A(0.50301) H1AA(0.50301) C6A(0.50301) H6A(0.50301) C5A(0.50301)
 C12A(0.50301) C7A(0.50301) C8A(0.50301) C9A(0.50301) H9A(0.50301)
 C15A(0.50301) H15A(0.50301) H15B(0.50301) H15C(0.50301) C10A(0.50301)
 H10A(0.50301) C11A(0.50301) H11A(0.50301) C13A(0.50301) H13A(0.50301)
 H13B(0.50301) I411(0.43771) I412(0.43771) Zn46(0.43771) I305(0.45832)
 Zn33(0.45832) I306(0.45832) I402(0.41907) Zn41(0.41907) I401(0.41907)
 I310(0.61662) Zn35(0.61662) I309(0.61662) I502(0.05115) I501(0.05115)
 Zn51(0.05115) I510(0.02734) I509(0.02734) Zn55(0.02734) I512(0.07207)
 Zn56(0.07207) I511(0.07207) C14A(0.50301) H14A(0.50301) H14B(0.50301)
 H14C(0.50301) C808(0.18959) H80A(0.18959) H80B(0.18959) C809(0.18959)
 H80C(0.18959) H80D(0.18959) C810(0.18959) H81A(0.18959) H81B(0.18959)
 C811(0.18959) H81C(0.18959) H81D(0.18959) C812(0.18959) H81E(0.18959)
 H81F(0.18959) C807(0.18959) H80E(0.18959) H80F(0.18959) C805(0.21796)
 H80G(0.21796) H80H(0.21796) C804(0.21796) H80I(0.21796) H80J(0.21796)
 C803(0.21796) H80K(0.21796) H80L(0.21796) C802(0.21796) H80M(0.21796)
 H80N(0.21796) C801(0.21796) H80O(0.21796) H80P(0.21796) C806(0.21796)
 H80Q(0.21796) H80R(0.21796) C4B(0.16299) C5B(0.16299) C6B(0.16299)
 H6B(0.16299) C1B(0.16299) H1B(0.16299) C2B(0.16299) H2B(0.16299) C3B(0.16299)
 H3B(0.16299) C7B(0.16299) C12B(0.16299) C11B(0.16299) H11B(0.16299)
 C10B(0.16299) H10B(0.16299) C9B(0.16299) H9B(0.16299) C8B(0.16299)
 O3B(0.16299) O2B(0.16299) C15B(0.16299) H15D(0.16299) H15E(0.16299)
 H15F(0.16299) C14B(0.16299) H14D(0.16299) H14E(0.16299) H14F(0.16299)
 O1B(0.16299) H1BA(0.16299) C13B(0.16299) H13C(0.16299) H13D(0.16299)
 Fixed Uiso: I504(0.08) Zn52(0.08) I503(0.08) I502(0.08) I501(0.08) Zn51(0.08)
 I510(0.08) I509(0.08) Zn55(0.08) I512(0.08) Zn56(0.08) I511(0.08) C4B(0.08)
 C5B(0.08) C6B(0.08) C1B(0.08) C2B(0.08) C3B(0.08) C7B(0.08) C12B(0.08)
 C11B(0.08) C10B(0.08) C9B(0.08) C8B(0.08) O3B(0.08) O2B(0.08) C15B(0.08)
 C14B(0.08) O1B(0.08) C13B(0.08)
7.a Secondary CH2 refined with riding coordinates:
 C13A(H13A,H13B), C808(H80A,H80B), C809(H80C,H80D), C810(H81A,H81B), C811(H81C,
 H81D), C812(H81E,H81F), C807(H80E,H80F), C805(H80G,H80H), C804(H80I,H80J),
 C803(H80K,H80L), C802(H80M,H80N), C801(H80O,H80P), C806(H80Q,H80R), C13B(H13C,
 H13D)
7.b Aromatic/amide H refined with riding coordinates:
 C328(H328), C304(H304), C349(H349), C315(H315), C314(H314), C356(H356),
 C329(H329), C364(H364), C310(H310), C311(H311), C350(H350), C305(H305),
 C313(H313), C354(H354), C312(H312), C302(H302), C317(H317), C351(H351),
 C331(H331), C301(H301), C353(H353), C355(H355), C320(H320), C358(H358),
 C341(H341), C340(H340), C337(H337), C348(H348), C359(H359), C330(H330),
 C369(H369), C365(H365), C318(H318), C335(H335), C338(H338), C319(H319),
 C346(H346), C366(H366), C347(H347), C336(H336), C372(H372), C368(H368),
 C367(H367), C371(H371), C3A(H3A), C2A(H2A), C1A(H1AA), C6A(H6A), C333(H333),
 C332(H332), C9A(H9A), C322(H322), C323(H323), C10A(H10A), C11A(H11A),
 C422(H422), C423(H423), C3(H3), C0(H0), C6B(H6B), C1B(H1B), C2B(H2B), C3B(H3B),
  C11B(H11B), C10B(H10B), C9B(H9B)
7.c Fitted hexagon refined as free rotating group:
 C4A(C3A,C2A,C1A,C6A,C5A), C4B(C5B,C6B,C1B,C2B,C3B), C7B(C12B,C11B,C10B,C9B,C8B)
7.d Tetrahedral OH refined with riding coordinates:
 O1A(H1A), O1B(H1BA)
7.e Idealised Me refined with everything fixed:
 C15A(H15A,H15B,H15C), C14A(H14A,H14B,H14C), C15B(H15D,H15E,H15F), C14B(H14D,
 H14E,H14F)
;
_olex2_date_sample_data_collection 2022-01-31
_olex2_date_sample_submission 2022-01-31
_olex2_submission_original_sample_id 50_1_96a
_olex2_submission_special_instructions 'No special instructions were received'
_oxdiff_exptl_absorpt_empirical_details
;
Empirical correction (ABSPACK) includes:
- Absorption correction using spherical harmonics
- Frame scaling
- Detector area scaling
- B-factor correction
;
_oxdiff_exptl_absorpt_empirical_full_max 2.547
_oxdiff_exptl_absorpt_empirical_full_min 0.366

loop_
_space_group_symop_operation_xyz
'x, y, z'
'-x+1/2, y, -z+1/2'
'-x, -y, -z'
'x-1/2, -y, z-1/2'

loop_
_atom_site_label
_atom_site_type_symbol
_atom_site_fract_x
_atom_site_fract_y
_atom_site_fract_z
_atom_site_U_iso_or_equiv
_atom_site_adp_type
_atom_site_occupancy
_atom_site_site_symmetry_order
_atom_site_calc_flag
_atom_site_refinement_flags_posn
_atom_site_refinement_flags_adp
_atom_site_refinement_flags_occupancy
_atom_site_disorder_assembly
_atom_site_disorder_group
I312 I 0.4079(2) 0.0126(4) 0.6432(2) 0.108(2) Uani 0.4902 1 d D . P A 1
I308 I 0.29409(6) 0.98109(15) 0.48821(7) 0.0744(4) Uani 0.660(3) 1 d D . P B 1
I301 I 0.1234(2) 0.6109(5) -0.2325(2) 0.117(2) Uani 0.5298 1 d D . P C 1
I311 I 0.5108(3) 0.1765(7) 0.6025(3) 0.167(3) Uani 0.4902 1 d D . P A 1
I405 I 0.3938(2) 0.5125(3) 0.13642(14) 0.193(3) Uani 0.5417 1 d D . P D 1
I302 I 0.06486(18) 0.5208(3) -0.1334(2) 0.188(3) Uani 0.5298 1 d D . P C 1
I307 I 0.19829(6) 0.90338(11) 0.38092(7) 0.0952(6) Uani 0.660(3) 1 d D . P B 1
I304 I 0.3211(3) 1.4650(4) 0.0009(2) 0.262(5) Uani 0.509(3) 1 d D U P E 1
I303 I 0.22428(8) 1.46323(13) -0.09930(7) 0.0778(6) Uani 0.509(3) 1 d D U P E 1
I409 I 0.13976(17) 0.1012(4) 0.27394(19) 0.0793(10) Uani 0.356 1 d D . P F 1
I406 I 0.50080(18) 0.6598(5) 0.09978(17) 0.184(3) Uani 0.5417 1 d D . P D 1
I410 I 0.06699(17) 0.0015(3) 0.36233(14) 0.0780(9) Uani 0.356 1 d D . P F 1
Zn36 Zn 0.4453(3) 0.1579(6) 0.6291(3) 0.104(4) Uani 0.4902 1 d D . P A 1
Zn31 Zn 0.0913(3) 0.6417(6) -0.1733(2) 0.105(4) Uani 0.5298 1 d D . P C 1
Zn43 Zn 0.4312(2) 0.6535(4) 0.12312(18) 0.084(3) Uani 0.5417 1 d D . P D 1
Zn45 Zn 0.1046(3) 0.1198(6) 0.3312(3) 0.0582(17) Uani 0.356 1 d D . P F 1
Zn34 Zn 0.27132(11) 0.8857(3) 0.42665(12) 0.0665(8) Uani 0.660(3) 1 d D . P B 1
Zn32 Zn 0.2897(4) 1.4006(4) -0.0646(3) 0.167(5) Uani 0.509(3) 1 d D . P E 1
N304 N 0.3101(3) 0.9435(5) -0.0198(2) 0.059(2) Uani 1 1 d . . . . .
N302 N 0.2710(2) 0.8096(4) -0.0372(2) 0.057(2) Uani 1 1 d . . . . .
N316 N 0.2740(3) 0.2972(5) 0.4776(3) 0.070(2) Uani 1 1 d . . . . .
N303 N 0.2506(3) 0.9403(5) -0.0748(2) 0.059(2) Uani 1 1 d . . . . .
N322 N 0.4491(4) 0.5332(5) 0.8310(3) 0.074(3) Uani 1 1 d . . . . .
N309 N 0.4638(3) 0.9757(5) 0.2733(3) 0.063(2) Uani 1 1 d . . . . .
N321 N 0.4805(3) 0.4821(5) 0.7787(2) 0.065(2) Uani 1 1 d . . . . .
N310 N 0.4332(3) 1.0238(6) 0.3263(3) 0.064(2) Uani 1 1 d . . . . .
N314 N 0.3100(3) 0.4350(5) 0.4939(3) 0.065(2) Uani 1 1 d . . . . .
N311 N 0.5436(3) 1.2570(6) 0.3155(3) 0.071(3) Uani 1 1 d . . . . .
N315 N 0.2518(3) 0.4236(5) 0.4375(3) 0.068(2) Uani 1 1 d . . . . .
N318 N 0.3957(3) 0.2190(6) 0.5905(3) 0.076(3) Uani 1 1 d D . . . .
N320 N 0.4240(4) 0.4013(6) 0.7970(3) 0.073(3) Uani 1 1 d . . . . .
N301 N 0.1400(3) 0.7151(5) -0.1358(3) 0.085(3) Uani 1 1 d D . . . .
N319 N 0.4516(3) 0.2350(6) 0.6794(3) 0.072(2) Uani 1 1 d D . . . .
N313 N 0.2783(4) 0.7516(6) 0.4415(3) 0.082(3) Uani 1 1 d D . . . .
N305 N 0.2900(4) 1.2638(6) -0.0591(3) 0.085(3) Uani 1 1 d D . . . .
N308 N 0.4071(3) 0.8933(6) 0.2910(3) 0.072(2) Uani 1 1 d . . . . .
N306 N 0.3869(3) 0.7213(6) 0.0787(3) 0.078(3) Uani 1 1 d D . . . .
N307 N 0.4347(3) 0.7350(6) 0.1709(3) 0.077(3) Uani 1 1 d D . . . .
C357 C 0.4541(4) 0.3503(6) 0.7421(3) 0.064(3) Uani 1 1 d . . . . .
C325 C 0.4600(3) 1.0318(6) 0.3024(3) 0.060(2) Uani 1 1 d . . . . .
C307 C 0.2822(3) 0.9818(5) -0.0499(3) 0.058(2) Uani 1 1 d . . . . .
C327 C 0.4882(3) 1.1121(7) 0.3058(3) 0.062(3) Uani 1 1 d . . . . .
C361 C 0.4760(4) 0.5412(7) 0.8072(3) 0.065(3) Uani 1 1 d . . . . .
N323 N 0.5572(4) 0.7727(7) 0.8187(4) 0.086(3) Uani 1 1 d . . . . .
C306 C 0.2465(3) 0.8548(6) -0.0664(3) 0.055(2) Uani 1 1 d . . . . .
C309 C 0.2859(3) 1.0802(6) -0.0538(3) 0.057(2) Uani 1 1 d . . . . .
N317 N 0.1472(3) 0.1933(6) 0.3739(3) 0.091(4) Uani 1 1 d D . . . .
C303 C 0.2094(3) 0.8047(6) -0.0914(3) 0.062(3) Uani 1 1 d . . . . .
C308 C 0.3036(3) 0.8566(6) -0.0152(3) 0.056(2) Uani 1 1 d . . . . .
C316 C 0.3332(3) 0.8082(6) 0.0173(3) 0.062(3) Uani 1 1 d . . . . .
C360 C 0.4526(4) 0.4146(7) 0.7751(3) 0.063(3) Uani 1 1 d . . . . .
C324 C 0.4355(4) 0.9061(6) 0.2691(3) 0.064(3) Uani 1 1 d . . . . .
C328 C 0.5108(4) 1.1357(7) 0.2781(4) 0.067(3) Uani 1 1 d . . . . .
H328 H 0.507341 1.100895 0.254712 0.080 Uiso 1 1 calc R U . . .
N324 N 0.3378(5) 0.4217(7) 0.9024(4) 0.104(4) Uani 1 1 d . . . . .
C321 C 0.4357(4) 0.8459(7) 0.2352(3) 0.062(4) Uani 0.96(4) 1 d D . . . .
N312 N 0.3191(4) 0.9037(7) 0.3946(3) 0.091(3) Uani 1 1 d D . . . .
C363 C 0.5035(4) 0.6227(6) 0.8106(4) 0.073(3) Uani 1 1 d . . . . .
C344 C 0.3053(3) 0.3496(7) 0.4994(3) 0.067(3) Uani 1 1 d . . . . .
C339 C 0.2816(4) 0.5678(7) 0.4554(3) 0.069(3) Uani 1 1 d . . . . .
C343 C 0.2493(4) 0.3372(6) 0.4477(3) 0.068(3) Uani 1 1 d . . . . .
C352 C 0.3357(4) 0.3032(7) 0.5316(3) 0.071(3) Uani 1 1 d . . . . .
C326 C 0.4075(4) 0.9519(8) 0.3194(3) 0.073(3) Uani 1 1 d . . . . .
C304 C 0.2014(3) 0.7186(7) -0.0825(4) 0.075(3) Uani 1 1 d . . . . .
H304 H 0.219896 0.689019 -0.061044 0.090 Uiso 1 1 calc R U . . .
C345 C 0.2137(4) 0.2850(7) 0.4231(4) 0.076(3) Uani 1 1 d D . . . .
C362 C 0.4243(4) 0.4613(7) 0.8256(3) 0.072(3) Uani 1 1 d . . . . .
C342 C 0.2825(4) 0.4703(6) 0.4628(3) 0.070(3) Uani 1 1 d . . . . .
C349 C 0.2076(4) 0.1969(7) 0.4282(4) 0.079(3) Uani 1 1 d . . . . .
H349 H 0.226298 0.165085 0.448685 0.095 Uiso 1 1 calc R U . . .
C370 C 0.3942(4) 0.4469(7) 0.8524(4) 0.074(3) Uani 1 1 d . . . . .
C315 C 0.3251(4) 0.7225(6) 0.0264(3) 0.072(3) Uani 1 1 d . . . . .
H315 H 0.300756 0.691496 0.011614 0.087 Uiso 1 1 calc R U . . .
C314 C 0.3525(4) 0.6815(7) 0.0572(3) 0.076(3) Uani 1 1 d . . . . .
H314 H 0.346505 0.621749 0.063507 0.091 Uiso 1 1 calc R U . . .
C356 C 0.4804(4) 0.3607(8) 0.7167(4) 0.077(3) Uani 1 1 d . . . . .
H356 H 0.500470 0.408690 0.720153 0.092 Uiso 1 1 calc R U . . .
C329 C 0.5379(4) 1.2063(7) 0.2823(4) 0.073(3) Uani 1 1 d . . . . .
H329 H 0.552970 1.220377 0.262077 0.088 Uiso 1 1 calc R U . . .
C364 C 0.5291(5) 0.6398(8) 0.7843(4) 0.083(4) Uani 1 1 d . . . . .
H364 H 0.529357 0.601079 0.762550 0.099 Uiso 1 1 calc R U . . .
C310 C 0.2629(4) 1.1260(7) -0.0867(3) 0.077(3) Uani 1 1 d . . . . .
H310 H 0.245024 1.094497 -0.107812 0.093 Uiso 1 1 calc R U . . .
C311 C 0.2666(5) 1.2181(7) -0.0881(4) 0.088(4) Uani 1 1 d . . . . .
H311 H 0.251591 1.249032 -0.110854 0.106 Uiso 1 1 calc R U . . .
C350 C 0.3995(4) 0.3042(7) 0.5831(4) 0.098(5) Uani 1 1 d . . . . .
H350 H 0.423187 0.335951 0.598440 0.118 Uiso 1 1 calc R U . . .
C334 C 0.3771(4) 0.9343(8) 0.3459(4) 0.076(3) Uani 1 1 d . . . . .
C305 C 0.1657(4) 0.6739(7) -0.1052(4) 0.084(4) Uani 1 1 d . . . . .
H305 H 0.159633 0.614219 -0.098879 0.101 Uiso 1 1 calc R U . . .
C313 C 0.3129(4) 1.1298(7) -0.0253(4) 0.079(3) Uani 1 1 d . . . . .
H313 H 0.332116 1.101518 -0.003906 0.094 Uiso 1 1 calc R U . . .
C354 C 0.3621(4) 0.1748(8) 0.5687(4) 0.081(3) Uani 1 1 d . . . . .
H354 H 0.358650 0.113178 0.573732 0.097 Uiso 1 1 calc R U . . .
C312 C 0.3114(5) 1.2217(7) -0.0286(4) 0.085(4) Uani 1 1 d . . . . .
H312 H 0.327006 1.255996 -0.007145 0.102 Uiso 1 1 calc R U . . .
C302 C 0.1823(4) 0.8465(7) -0.1228(4) 0.088(4) Uani 1 1 d . . . . .
H302 H 0.186817 0.907154 -0.128911 0.106 Uiso 1 1 calc R U . . .
C317 C 0.3683(5) 0.8508(7) 0.0401(4) 0.096(5) Uani 1 1 d . . . . .
H317 H 0.373950 0.911730 0.035505 0.115 Uiso 1 1 calc R U . . .
C351 C 0.3709(4) 0.3501(8) 0.5544(4) 0.095(5) Uani 1 1 d . . . . .
H351 H 0.374859 0.411867 0.550039 0.114 Uiso 1 1 calc R U . . .
O3A O 0.7464(5) 0.9702(9) 0.3155(4) 0.072(3) Uani 0.503 1 d D U P G 1
C331 C 0.4928(4) 1.1649(8) 0.3389(4) 0.085(4) Uani 1 1 d . . . . .
H331 H 0.477030 1.152101 0.358787 0.102 Uiso 1 1 calc R U . . .
C301 C 0.1492(4) 0.7995(7) -0.1446(4) 0.093(5) Uani 1 1 d . . . . .
H301 H 0.131722 0.827201 -0.167163 0.111 Uiso 1 1 calc R U . . .
C353 C 0.3330(4) 0.2150(7) 0.5397(4) 0.082(4) Uani 1 1 d . . . . .
H353 H 0.310106 0.180724 0.524630 0.098 Uiso 1 1 calc R U . . .
C355 C 0.4784(4) 0.3023(8) 0.6860(4) 0.081(3) Uani 1 1 d . . . . .
H355 H 0.497498 0.311201 0.668496 0.098 Uiso 1 1 calc R U . . .
C320 C 0.4690(5) 0.8394(9) 0.2172(4) 0.091(4) Uani 1 1 d . . . . .
H320 H 0.494199 0.873751 0.226879 0.109 Uiso 1 1 calc R U . . .
C358 C 0.4296(4) 0.2720(8) 0.7389(4) 0.084(3) Uani 1 1 d . . . . .
H358 H 0.413424 0.257392 0.758271 0.101 Uiso 1 1 calc R U . . .
C341 C 0.3038(4) 0.7180(8) 0.4729(4) 0.083(4) Uani 1 1 d . . . . .
H341 H 0.320996 0.757917 0.491024 0.100 Uiso 1 1 calc R U . . .
C340 C 0.3072(5) 0.6265(7) 0.4812(4) 0.087(4) Uani 1 1 d . . . . .
H340 H 0.326590 0.605086 0.504142 0.105 Uiso 1 1 calc R U . . .
C337 C 0.2556(6) 0.6931(8) 0.4159(4) 0.101(5) Uani 1 1 d . . . . .
H337 H 0.238009 0.715588 0.392185 0.121 Uiso 1 1 calc R U . . .
O2A O 0.6101(5) 0.9280(9) 0.2343(5) 0.072(3) Uani 0.503 1 d D U P G 1
C348 C 0.1739(4) 0.1536(8) 0.4035(4) 0.089(4) Uani 1 1 d . . . . .
H348 H 0.169590 0.091974 0.408037 0.106 Uiso 1 1 calc R U . . .
C359 C 0.4296(4) 0.2159(9) 0.7068(4) 0.092(4) Uani 1 1 d . . . . .
H359 H 0.413162 0.162366 0.704493 0.110 Uiso 1 1 calc R U . . .
C330 C 0.5209(5) 1.2373(9) 0.3429(5) 0.094(4) Uani 1 1 d . . . . .
H330 H 0.524004 1.273861 0.365780 0.113 Uiso 1 1 calc R U . . .
C369 C 0.3600(6) 0.3954(10) 0.8417(5) 0.108(5) Uani 1 1 d . . . . .
H369 H 0.354253 0.366882 0.816547 0.130 Uiso 1 1 calc R U . . .
C365 C 0.5557(5) 0.7187(8) 0.7907(5) 0.091(4) Uani 1 1 d . . . . .
H365 H 0.573454 0.730786 0.772348 0.109 Uiso 1 1 calc R U . . .
C318 C 0.3953(5) 0.8037(8) 0.0698(5) 0.109(6) Uani 1 1 d . . . . .
H318 H 0.420708 0.831734 0.084134 0.131 Uiso 1 1 calc R U . . .
C335 C 0.3812(5) 0.9782(10) 0.3817(5) 0.105(5) Uani 1 1 d . . . . .
H335 H 0.403391 1.021296 0.389347 0.126 Uiso 1 1 calc R U . . .
C338 C 0.2565(5) 0.6023(8) 0.4221(4) 0.094(4) Uani 1 1 d . . . . .
H338 H 0.239534 0.563829 0.403133 0.113 Uiso 1 1 calc R U . . .
C319 C 0.4679(5) 0.7849(10) 0.1853(4) 0.097(4) Uani 1 1 d . . . . .
H319 H 0.492191 0.783479 0.173245 0.116 Uiso 1 1 calc R U . . .
C346 C 0.1866(7) 0.3280(8) 0.3906(8) 0.118(9) Uani 0.94(5) 1 d D . P F 1
H346 H 0.191258 0.388120 0.383832 0.142 Uiso 0.94(5) 1 calc R U P F 1
C366 C 0.5321(6) 0.7575(10) 0.8433(6) 0.125(6) Uani 1 1 d . . . . .
H366 H 0.532648 0.798686 0.864253 0.151 Uiso 1 1 calc R U . . .
C347 C 0.1531(7) 0.2779(8) 0.3695(8) 0.118(9) Uani 0.94(5) 1 d D . P F 1
H347 H 0.132449 0.308112 0.349895 0.142 Uiso 0.94(5) 1 calc R U P F 1
O1A O 0.7083(4) 0.7604(10) 0.1943(4) 0.076(4) Uani 0.503 1 d D U P G 1
H1A H 0.735217 0.762123 0.202791 0.114 Uiso 0.503 1 calc R U P G 1
C336 C 0.3535(6) 0.9598(12) 0.4060(5) 0.118(6) Uani 1 1 d . . . . .
H336 H 0.358260 0.986645 0.431492 0.142 Uiso 1 1 calc R U . . .
C372 C 0.3739(6) 0.4739(11) 0.9130(5) 0.107(5) Uani 1 1 d . . . . .
H372 H 0.380015 0.501083 0.938366 0.129 Uiso 1 1 calc R U . . .
C368 C 0.3321(7) 0.3833(10) 0.8681(5) 0.116(6) Uani 1 1 d . . . . .
H368 H 0.307848 0.344997 0.860371 0.139 Uiso 1 1 calc R U . . .
C367 C 0.5033(6) 0.6809(11) 0.8405(5) 0.115(6) Uani 1 1 d . . . . .
H367 H 0.485152 0.672200 0.858879 0.138 Uiso 1 1 calc R U . . .
C371 C 0.4005(6) 0.4873(11) 0.8885(5) 0.107(5) Uani 1 1 d . . . . .
H371 H 0.424524 0.526135 0.896381 0.129 Uiso 1 1 calc R U . . .
C4A C 0.6805(4) 0.8549(5) 0.2838(3) 0.051(3) Uani 0.503 1 d DG U P G 1
C3A C 0.6759(4) 0.8281(6) 0.3212(3) 0.049(3) Uani 0.503 1 d G U P G 1
H3A H 0.672014 0.871419 0.340211 0.059 Uiso 0.503 1 calc R U P G 1
C2A C 0.6771(4) 0.7379(7) 0.3308(3) 0.062(4) Uani 0.503 1 d G U P G 1
H2A H 0.673902 0.719531 0.356330 0.074 Uiso 0.503 1 calc R U P G 1
C1A C 0.6828(4) 0.6745(5) 0.3030(4) 0.068(4) Uani 0.503 1 d G U P G 1
H1AA H 0.683559 0.612804 0.309542 0.082 Uiso 0.503 1 calc R U P G 1
C6A C 0.6874(4) 0.7013(6) 0.2656(3) 0.069(4) Uani 0.503 1 d DG U P G 1
H6A H 0.691328 0.657965 0.246636 0.083 Uiso 0.503 1 calc R U P G 1
C5A C 0.6863(4) 0.7915(7) 0.2561(3) 0.064(4) Uani 0.503 1 d DG U P G 1
C333 C 0.3438(7) 0.8750(14) 0.3368(6) 0.142(8) Uani 1 1 d . . . . .
H333 H 0.339876 0.841816 0.312856 0.170 Uiso 1 1 calc R U . . .
C332 C 0.3153(7) 0.8623(12) 0.3622(5) 0.140(8) Uani 1 1 d . . . . .
H332 H 0.292244 0.821056 0.354781 0.168 Uiso 1 1 calc R U . . .
C12A C 0.7110(6) 1.0089(9) 0.2917(5) 0.064(4) Uani 0.503 1 d D U P G 1
C7A C 0.6775(5) 0.9521(8) 0.2742(5) 0.057(3) Uani 0.503 1 d D U P G 1
C8A C 0.6407(6) 0.9880(9) 0.2500(5) 0.061(4) Uani 0.503 1 d D U P G 1
C9A C 0.6377(7) 1.0796(9) 0.2423(6) 0.082(5) Uani 0.503 1 d D U P G 1
H9A H 0.612957 1.103491 0.225052 0.098 Uiso 0.503 1 calc R U P G 1
C322 C 0.3963(6) 0.8003(15) 0.2167(6) 0.100(5) Uani 0.710(17) 1 d D . P D 1
H322 H 0.370935 0.805955 0.226999 0.120 Uiso 0.710(17) 1 calc R U P D 1
C323 C 0.3963(6) 0.7490(15) 0.1841(6) 0.100(5) Uani 0.710(17) 1 d D . P D 1
H323 H 0.370154 0.722562 0.170328 0.120 Uiso 0.710(17) 1 calc R U P D 1
C15A C 0.7834(7) 1.0243(17) 0.3303(7) 0.085(7) Uani 0.503 1 d D U P G 1
H15A H 0.798843 1.036077 0.309103 0.127 Uiso 0.503 1 calc . U P H 1
H15B H 0.802644 0.992965 0.352054 0.127 Uiso 0.503 1 calc . U P I 1
H15C H 0.774236 1.080988 0.340082 0.127 Uiso 0.503 1 calc . U P J 1
C10A C 0.6710(7) 1.1350(11) 0.2599(6) 0.087(5) Uani 0.503 1 d D U P G 1
H10A H 0.668269 1.197683 0.255942 0.105 Uiso 0.503 1 calc R U P G 1
C11A C 0.7084(7) 1.1002(10) 0.2833(6) 0.086(5) Uani 0.503 1 d D U P G 1
H11A H 0.732113 1.138251 0.293501 0.104 Uiso 0.503 1 calc R U P G 1
C13A C 0.6882(8) 0.8227(11) 0.2153(5) 0.081(5) Uani 0.503 1 d D U P G 1
H13A H 0.658451 0.834062 0.200186 0.097 Uiso 0.503 1 calc R U P G 1
H13B H 0.704247 0.879804 0.217283 0.097 Uiso 0.503 1 calc R U P G 1
I411 I 0.51187(15) 0.1613(4) 0.60512(16) 0.0827(13) Uani 0.4377 1 d D . P A 2
I412 I 0.4137(2) 0.0033(3) 0.65104(18) 0.0692(9) Uani 0.4377 1 d D . P A 2
Zn46 Zn 0.44454(19) 0.1513(5) 0.6313(2) 0.053(2) Uani 0.4377 1 d D . P A 2
I305 I 0.39916(17) 0.5070(3) 0.13856(16) 0.1174(17) Uani 0.4583 1 d D . P D 2
Zn33 Zn 0.4305(2) 0.6547(5) 0.12127(19) 0.104(5) Uani 0.4583 1 d D . P D 2
I306 I 0.50439(17) 0.6715(5) 0.10353(19) 0.1191(18) Uani 0.4583 1 d D . P D 2
I402 I 0.06213(11) 0.5363(3) -0.12650(17) 0.0848(10) Uani 0.4191 1 d D . P C 2
Zn41 Zn 0.0899(2) 0.6470(6) -0.1712(2) 0.063(3) Uani 0.4191 1 d D . P C 2
I401 I 0.1142(3) 0.6101(6) -0.2342(2) 0.1011(19) Uani 0.4191 1 d D . P C 2
I310 I 0.06153(16) 0.0175(3) 0.37587(17) 0.193(3) Uani 0.6166 1 d D . P F 2
Zn35 Zn 0.0960(3) 0.1293(5) 0.3362(2) 0.116(3) Uani 0.6166 1 d D . P F 2
I309 I 0.12814(16) 0.0977(4) 0.27774(18) 0.186(3) Uani 0.6166 1 d D . P F 2
I504 I 0.2915(4) 1.4887(8) -0.0233(4) 0.080 Uiso 0.0834(19) 1 d D U P E 2
Zn52 Zn 0.2656(7) 1.3873(12) -0.0802(6) 0.080 Uiso 0.0834(19) 1 d D U P E 2
I503 I 0.1950(4) 1.4065(9) -0.1207(3) 0.080 Uiso 0.0834(19) 1 d D U P E 2
I408 I 0.3155(4) 0.9690(4) 0.5015(3) 0.202(4) Uani 0.340(3) 1 d D . P B 2
Zn44 Zn 0.2845(5) 0.8898(6) 0.4370(4) 0.174(7) Uani 0.340(3) 1 d D . P B 2
I407 I 0.2105(4) 0.9335(5) 0.3961(4) 0.273(6) Uani 0.340(3) 1 d D . P B 2
I403 I 0.2136(4) 1.4461(5) -0.1036(4) 0.329(7) Uani 0.408(3) 1 d . U P E 3
I404 I 0.32943(11) 1.4664(2) 0.00741(11) 0.0767(8) Uani 0.408(3) 1 d . U P E 3
Zn42 Zn 0.29639(19) 1.4056(4) -0.06113(15) 0.0506(13) Uani 0.408(3) 1 d . . P E 3
I502 I 0.0538(6) 0.5383(12) -0.0964(6) 0.080 Uiso 0.0512 1 d . U P C 3
I501 I 0.1026(6) 0.5692(12) -0.2057(5) 0.080 Uiso 0.0512 1 d . U P C 3
Zn51 Zn 0.0796(13) 0.628(3) -0.1448(12) 0.080 Uiso 0.0512 1 d . U P C 3
I510 I 0.0907(12) 0.003(2) 0.3459(10) 0.080 Uiso 0.0273 1 d D U P F 3
I509 I 0.1277(14) 0.120(3) 0.2546(11) 0.080 Uiso 0.0273 1 d D U P F 3
Zn55 Zn 0.104(3) 0.153(3) 0.3175(16) 0.080 Uiso 0.0273 1 d D U P F 3
I512 I 0.4312(5) 0.0110(10) 0.6299(4) 0.080 Uiso 0.0721 1 d . U P A 3
Zn56 Zn 0.4328(17) 0.158(4) 0.6291(17) 0.080 Uiso 0.0721 1 d . U P A 3
I511 I 0.5225(11) 0.175(3) 0.6057(11) 0.080 Uiso 0.0721 1 d . U P A 3
C422 C 0.4206(17) 0.7553(19) 0.2354(10) 0.100(5) Uani 0.290(17) 1 d D . P D 2
H422 H 0.409784 0.733704 0.257251 0.120 Uiso 0.290(17) 1 calc R U P D 2
C423 C 0.4219(16) 0.701(2) 0.2042(9) 0.100(5) Uani 0.290(17) 1 d D . P D 2
H423 H 0.414072 0.639478 0.205019 0.120 Uiso 0.290(17) 1 calc R U P D 2
C3 C 0.171(2) 0.320(12) 0.414(8) 0.118(9) Uani 0.06(5) 1 d D . P F 2
H3 H 0.164098 0.374778 0.424941 0.142 Uiso 0.06(5) 1 calc R U P F 2
C0 C 0.141(3) 0.271(10) 0.388(8) 0.118(9) Uani 0.06(5) 1 d D . P F 2
H0 H 0.112771 0.295609 0.380619 0.142 Uiso 0.06(5) 1 calc R U P F 2
C14A C 0.5709(7) 0.961(2) 0.2098(10) 0.113(10) Uani 0.503 1 d D U P G 1
H14A H 0.577971 1.000243 0.189346 0.170 Uiso 0.503 1 calc . U P K 1
H14B H 0.554588 0.994663 0.226017 0.170 Uiso 0.503 1 calc . U P L 1
H14C H 0.553470 0.910746 0.197167 0.170 Uiso 0.503 1 calc . U P M 1
C808 C 0.1693(19) 0.738(4) 0.6632(9) 0.129(19) Uani 0.1896 1 d D U P . .
H80A H 0.164194 0.677037 0.672120 0.155 Uiso 0.1896 1 calc R U P . .
H80B H 0.184832 0.772199 0.686480 0.155 Uiso 0.1896 1 calc R U P . .
C809 C 0.1974(16) 0.734(4) 0.6318(12) 0.129(19) Uani 0.1896 1 d D U P . .
H80C H 0.204622 0.794745 0.624631 0.155 Uiso 0.1896 1 calc R U P . .
H80D H 0.224756 0.702034 0.643042 0.155 Uiso 0.1896 1 calc R U P . .
C810 C 0.1735(19) 0.684(3) 0.5946(12) 0.119(19) Uani 0.1896 1 d D U P . .
H81A H 0.191156 0.685826 0.574207 0.142 Uiso 0.1896 1 calc R U P . .
H81B H 0.169472 0.620825 0.601242 0.142 Uiso 0.1896 1 calc R U P . .
C811 C 0.1291(19) 0.727(4) 0.5779(9) 0.127(19) Uani 0.1896 1 d D U P . .
H81C H 0.113657 0.690278 0.555356 0.152 Uiso 0.1896 1 calc R U P . .
H81D H 0.133336 0.787080 0.567887 0.152 Uiso 0.1896 1 calc R U P . .
C812 C 0.1014(16) 0.733(4) 0.6094(13) 0.131(19) Uani 0.1896 1 d D U P . .
H81E H 0.074058 0.764151 0.598181 0.157 Uiso 0.1896 1 calc R U P . .
H81F H 0.094242 0.672005 0.617199 0.157 Uiso 0.1896 1 calc R U P . .
C807 C 0.1257(19) 0.784(4) 0.6462(14) 0.13(2) Uani 0.1896 1 d D U P . .
H80E H 0.107883 0.784506 0.666570 0.161 Uiso 0.1896 1 calc R U P . .
H80F H 0.130650 0.845997 0.638979 0.161 Uiso 0.1896 1 calc R U P . .
C805 C 0.4080(14) 0.847(4) 0.4704(10) 0.131(18) Uani 0.218 1 d D U P . .
H80G H 0.377000 0.861631 0.466959 0.157 Uiso 0.218 1 calc R U P . .
H80H H 0.413446 0.829171 0.444299 0.157 Uiso 0.218 1 calc R U P . .
C804 C 0.4353(17) 0.929(4) 0.4855(12) 0.137(18) Uani 0.218 1 d D U P . .
H80I H 0.466124 0.916568 0.486363 0.164 Uiso 0.218 1 calc R U P . .
H80J H 0.426450 0.979771 0.467008 0.164 Uiso 0.218 1 calc R U P . .
C803 C 0.430(2) 0.956(3) 0.5270(13) 0.146(19) Uani 0.218 1 d D U P . .
H80K H 0.399720 0.977047 0.525453 0.175 Uiso 0.218 1 calc R U P . .
H80L H 0.449416 1.006561 0.536813 0.175 Uiso 0.218 1 calc R U P . .
C802 C 0.4394(18) 0.878(4) 0.5562(10) 0.140(19) Uani 0.218 1 d D U P . .
H80M H 0.470546 0.863078 0.560764 0.168 Uiso 0.218 1 calc R U P . .
H80N H 0.432973 0.896126 0.581914 0.168 Uiso 0.218 1 calc R U P . .
C801 C 0.4126(17) 0.795(4) 0.5407(13) 0.142(18) Uani 0.218 1 d D U P . .
H80O H 0.381631 0.807691 0.539392 0.170 Uiso 0.218 1 calc R U P . .
H80P H 0.421227 0.744855 0.559281 0.170 Uiso 0.218 1 calc R U P . .
C806 C 0.4190(15) 0.768(3) 0.4994(14) 0.134(18) Uani 0.218 1 d D U P . .
H80Q H 0.449338 0.749826 0.501082 0.161 Uiso 0.218 1 calc R U P . .
H80R H 0.400118 0.716855 0.489505 0.161 Uiso 0.218 1 calc R U P . .
C4B C 0.2356(12) 0.7576(16) 0.2587(10) 0.080 Uiso 0.163 1 d DG U P N -1
C5B C 0.2594(12) 0.7450(17) 0.2297(10) 0.080 Uiso 0.163 1 d DG U P N -1
C6B C 0.2782(14) 0.818(2) 0.2149(11) 0.080 Uiso 0.163 1 d DG U P N -1
H6B H 0.294535 0.808953 0.195056 0.096 Uiso 0.163 1 calc R U P N -1
C1B C 0.2732(17) 0.9030(19) 0.2290(14) 0.080 Uiso 0.163 1 d G U P N -1
H1B H 0.286050 0.952630 0.218880 0.096 Uiso 0.163 1 calc R U P N -1
C2B C 0.2494(17) 0.9156(16) 0.2580(14) 0.080 Uiso 0.163 1 d G U P N -1
H2B H 0.245906 0.973979 0.267684 0.096 Uiso 0.163 1 calc R U P N -1
C3B C 0.2305(14) 0.8430(18) 0.2729(11) 0.080 Uiso 0.163 1 d DG U P N -1
H3B H 0.214246 0.851652 0.292665 0.096 Uiso 0.163 1 calc R U P N -1
C7B C 0.2205(8) 0.6771(16) 0.2772(8) 0.080 Uiso 0.163 1 d DG U P N -1
C12B C 0.1821(8) 0.637(2) 0.2579(9) 0.080 Uiso 0.163 1 d DG U P N -1
C11B C 0.1724(10) 0.551(2) 0.2676(11) 0.080 Uiso 0.163 1 d DG U P N -1
H11B H 0.146140 0.523647 0.254375 0.096 Uiso 0.163 1 calc R U P N -1
C10B C 0.2010(12) 0.5040(18) 0.2966(12) 0.080 Uiso 0.163 1 d G U P N -1
H10B H 0.194274 0.444868 0.303208 0.096 Uiso 0.163 1 calc R U P N -1
C9B C 0.2393(11) 0.544(2) 0.3159(11) 0.080 Uiso 0.163 1 d DG U P N -1
H9B H 0.258852 0.511769 0.335716 0.096 Uiso 0.163 1 calc R U P N -1
C8B C 0.2491(8) 0.6303(19) 0.3062(8) 0.080 Uiso 0.163 1 d DG U P N -1
O3B O 0.1555(11) 0.681(2) 0.2269(11) 0.080 Uiso 0.163 1 d D U P N -1
O2B O 0.2859(10) 0.670(2) 0.3249(11) 0.080 Uiso 0.163 1 d D U P N -1
C15B C 0.1177(15) 0.633(4) 0.2071(17) 0.080 Uiso 0.163 1 d D U P N -1
H15D H 0.118297 0.572064 0.217946 0.120 Uiso 0.163 1 calc . U P O -1
H15E H 0.117278 0.629392 0.178700 0.120 Uiso 0.163 1 calc . U P P -1
H15F H 0.091710 0.663623 0.211134 0.120 Uiso 0.163 1 calc . U P Q -1
C14B C 0.3188(15) 0.618(4) 0.3494(19) 0.080 Uiso 0.163 1 d D U P N -1
H14D H 0.346835 0.647154 0.351279 0.120 Uiso 0.163 1 calc . U P R -1
H14E H 0.319508 0.558429 0.337807 0.120 Uiso 0.163 1 calc . U P S -1
H14F H 0.312540 0.612603 0.375859 0.120 Uiso 0.163 1 calc . U P T -1
O1B O 0.2931(15) 0.637(3) 0.1927(14) 0.080 Uiso 0.163 1 d D U P N -1
H1BA H 0.314812 0.611685 0.206567 0.120 Uiso 0.163 1 calc R U P N -1
C13B C 0.2618(17) 0.650(2) 0.2155(16) 0.080 Uiso 0.163 1 d D U P N -1
H13C H 0.268224 0.610166 0.238704 0.096 Uiso 0.163 1 calc R U P N -1
H13D H 0.233214 0.633296 0.199437 0.096 Uiso 0.163 1 calc R U P N -1

loop_
_atom_site_aniso_label
_atom_site_aniso_U_11
_atom_site_aniso_U_22
_atom_site_aniso_U_33
_atom_site_aniso_U_23
_atom_site_aniso_U_13
_atom_site_aniso_U_12
I312 0.132(4) 0.0529(17) 0.111(3) 0.0196(14) -0.036(2) 0.0100(19)
I308 0.0910(9) 0.0438(6) 0.0954(10) -0.0133(6) 0.0352(7) -0.0142(6)
I301 0.078(4) 0.086(2) 0.173(4) -0.051(2) -0.005(3) -0.005(2)
I311 0.169(5) 0.176(6) 0.143(5) -0.020(4) 0.002(3) 0.082(4)
I405 0.301(6) 0.0454(17) 0.141(3) 0.0222(15) -0.157(3) -0.024(2)
I302 0.201(4) 0.0522(19) 0.230(5) 0.038(2) -0.136(4) -0.0205(19)
I307 0.0897(9) 0.0474(8) 0.1341(13) 0.0139(8) -0.0084(9) 0.0008(7)
I304 0.567(13) 0.087(3) 0.196(5) -0.090(3) 0.226(7) -0.148(5)
I303 0.0846(11) 0.0264(7) 0.1238(15) -0.0067(8) 0.0252(10) 0.0049(7)
I409 0.0595(15) 0.0677(17) 0.099(2) -0.0310(16) -0.0091(15) 0.0083(12)
I406 0.191(4) 0.260(6) 0.077(2) -0.015(3) -0.028(2) 0.161(4)
I410 0.0822(19) 0.0297(12) 0.1053(18) 0.0010(11) -0.0177(14) 0.0011(11)
Zn36 0.129(8) 0.057(4) 0.096(6) -0.028(4) -0.043(5) 0.023(4)
Zn31 0.094(5) 0.046(4) 0.131(7) -0.017(4) -0.076(4) 0.009(3)
Zn43 0.123(6) 0.043(4) 0.079(5) -0.007(3) 0.005(3) 0.024(3)
Zn45 0.046(3) 0.019(2) 0.093(4) -0.013(2) -0.023(2) 0.009(2)
Zn34 0.0730(14) 0.0418(16) 0.0852(17) 0.0010(12) 0.0178(13) -0.0105(11)
Zn32 0.297(14) 0.023(3) 0.226(10) -0.005(4) 0.154(9) 0.010(5)
N304 0.074(5) 0.027(3) 0.062(5) -0.010(3) -0.018(4) -0.003(3)
N302 0.056(4) 0.027(3) 0.073(5) -0.008(3) -0.018(4) 0.002(3)
N316 0.060(5) 0.046(4) 0.086(6) -0.021(4) -0.021(4) 0.001(4)
N303 0.069(5) 0.031(4) 0.063(5) -0.012(3) -0.014(4) 0.005(3)
N322 0.099(7) 0.039(4) 0.073(6) -0.006(4) -0.010(5) -0.003(4)
N309 0.069(5) 0.048(4) 0.065(5) -0.007(4) -0.005(4) -0.003(4)
N321 0.079(6) 0.037(4) 0.064(5) -0.006(4) -0.014(4) -0.002(4)
N310 0.067(5) 0.061(5) 0.058(5) -0.005(4) -0.004(4) -0.010(4)
N314 0.066(5) 0.034(4) 0.080(6) -0.010(4) -0.016(4) -0.002(3)
N311 0.062(5) 0.045(4) 0.091(7) 0.001(4) -0.019(5) 0.005(4)
N315 0.074(6) 0.040(4) 0.079(6) -0.008(4) -0.010(4) -0.004(4)
N318 0.085(6) 0.051(5) 0.078(6) -0.019(4) -0.016(5) 0.000(4)
N320 0.101(7) 0.049(5) 0.059(5) 0.002(4) -0.005(5) -0.002(5)
N301 0.071(6) 0.039(4) 0.116(8) -0.015(5) -0.048(5) 0.012(4)
N319 0.084(6) 0.066(6) 0.063(5) -0.012(4) 0.009(5) -0.006(5)
N313 0.097(7) 0.049(5) 0.092(7) -0.001(5) 0.004(6) -0.006(5)
N305 0.133(9) 0.043(5) 0.075(6) -0.005(5) 0.012(6) -0.006(5)
N308 0.091(7) 0.054(5) 0.066(5) -0.014(4) 0.009(5) -0.018(5)
N306 0.094(7) 0.044(5) 0.074(6) -0.014(4) -0.030(5) 0.015(4)
N307 0.090(7) 0.060(5) 0.065(5) -0.010(4) -0.022(5) -0.002(5)
C357 0.087(7) 0.038(5) 0.058(6) -0.001(4) -0.007(5) -0.012(5)
C325 0.063(6) 0.041(5) 0.064(6) -0.003(4) -0.012(5) -0.008(4)
C307 0.078(6) 0.027(4) 0.059(5) -0.006(4) -0.009(5) 0.006(4)
C327 0.056(5) 0.054(5) 0.066(6) -0.015(5) -0.011(5) -0.008(4)
C361 0.080(7) 0.045(5) 0.060(6) 0.003(5) -0.007(5) 0.011(5)
N323 0.081(7) 0.058(6) 0.101(8) -0.007(6) -0.019(6) 0.004(5)
C306 0.055(5) 0.035(4) 0.065(6) -0.008(4) -0.011(4) 0.003(4)
C309 0.075(6) 0.027(4) 0.064(6) -0.009(4) 0.000(5) -0.003(4)
N317 0.087(7) 0.042(5) 0.116(8) -0.011(5) -0.043(6) 0.006(4)
C303 0.063(6) 0.030(4) 0.076(6) -0.014(4) -0.024(5) -0.001(4)
C308 0.067(6) 0.029(4) 0.067(6) -0.005(4) -0.002(5) 0.006(4)
C316 0.068(6) 0.041(5) 0.062(6) -0.005(4) -0.021(5) 0.010(4)
C360 0.076(7) 0.053(5) 0.050(5) 0.006(4) -0.011(5) 0.001(5)
C324 0.080(7) 0.046(5) 0.059(6) 0.003(4) -0.002(5) -0.013(5)
C328 0.068(6) 0.043(5) 0.079(7) -0.003(5) -0.005(5) -0.003(5)
N324 0.176(13) 0.052(6) 0.092(8) 0.007(6) 0.050(8) 0.027(7)
C321 0.078(8) 0.045(6) 0.056(6) -0.012(4) -0.001(5) -0.007(5)
N312 0.115(9) 0.069(6) 0.086(7) -0.007(5) 0.012(6) -0.035(6)
C363 0.071(7) 0.038(5) 0.092(8) -0.004(5) -0.024(6) 0.002(5)
C344 0.060(6) 0.052(6) 0.075(7) -0.018(5) -0.016(5) 0.007(4)
C339 0.066(6) 0.053(6) 0.081(7) -0.015(5) -0.002(5) -0.006(5)
C343 0.085(7) 0.036(5) 0.072(6) -0.013(4) -0.010(5) 0.000(5)
C352 0.072(7) 0.044(5) 0.082(7) -0.014(5) -0.018(5) 0.002(5)
C326 0.091(8) 0.062(6) 0.058(6) -0.007(5) -0.003(5) -0.022(6)
C304 0.063(6) 0.046(5) 0.094(8) 0.001(5) -0.032(6) 0.003(4)
C345 0.076(7) 0.045(5) 0.088(8) -0.016(5) -0.027(6) -0.003(5)
C362 0.094(8) 0.051(6) 0.064(6) 0.009(5) 0.004(6) 0.016(6)
C342 0.091(8) 0.034(5) 0.080(7) -0.011(5) 0.003(6) 0.003(5)
C349 0.081(8) 0.050(6) 0.091(8) -0.001(5) -0.015(6) -0.002(5)
C370 0.091(8) 0.046(5) 0.081(8) 0.001(5) 0.006(6) 0.006(5)
C315 0.094(8) 0.037(5) 0.069(6) -0.002(4) -0.018(6) 0.005(5)
C314 0.102(9) 0.042(5) 0.067(6) -0.008(5) -0.020(6) 0.000(5)
C356 0.083(8) 0.072(7) 0.069(7) -0.019(6) 0.001(6) -0.024(6)
C329 0.077(7) 0.056(6) 0.078(7) 0.009(5) -0.004(6) 0.012(5)
C364 0.103(9) 0.056(6) 0.070(7) -0.006(5) -0.021(7) -0.004(6)
C310 0.099(8) 0.037(5) 0.077(7) -0.004(5) -0.023(6) 0.007(5)
C311 0.121(11) 0.039(5) 0.092(9) 0.009(6) -0.006(8) 0.020(6)
C350 0.095(9) 0.040(5) 0.126(11) -0.020(6) -0.052(8) -0.003(5)
C334 0.090(8) 0.063(7) 0.070(7) -0.005(5) 0.006(6) -0.014(6)
C305 0.078(7) 0.037(5) 0.116(10) -0.001(5) -0.030(7) -0.001(5)
C313 0.110(9) 0.038(5) 0.074(7) -0.008(5) -0.013(6) -0.014(5)
C354 0.081(8) 0.051(6) 0.097(9) -0.018(6) -0.011(6) -0.005(5)
C312 0.134(11) 0.043(5) 0.064(7) -0.013(5) -0.006(7) -0.012(6)
C302 0.093(8) 0.042(5) 0.106(9) 0.001(6) -0.033(7) -0.001(5)
C317 0.114(10) 0.034(5) 0.106(9) 0.001(5) -0.053(8) -0.007(5)
C351 0.093(9) 0.050(6) 0.111(10) -0.014(6) -0.046(8) -0.006(6)
O3A 0.104(9) 0.055(7) 0.054(7) -0.013(5) 0.014(6) -0.040(6)
C331 0.094(9) 0.063(7) 0.097(9) -0.027(6) 0.018(7) -0.026(6)
C301 0.089(8) 0.038(5) 0.123(10) -0.004(6) -0.044(7) -0.003(5)
C353 0.092(8) 0.049(6) 0.087(8) -0.012(5) -0.022(7) -0.005(6)
C355 0.094(9) 0.073(7) 0.074(7) -0.013(6) 0.012(6) -0.026(7)
C320 0.077(8) 0.083(9) 0.099(9) -0.039(7) -0.013(7) -0.003(7)
C358 0.087(8) 0.066(7) 0.099(9) -0.022(7) 0.019(7) -0.016(6)
C341 0.085(8) 0.055(6) 0.101(9) -0.027(6) 0.000(7) -0.022(6)
C340 0.105(10) 0.046(6) 0.097(9) -0.014(6) -0.012(7) -0.010(6)
C337 0.140(13) 0.052(7) 0.096(10) -0.002(6) -0.009(9) 0.003(7)
O2A 0.069(7) 0.050(6) 0.097(10) 0.016(7) 0.020(6) 0.016(5)
C348 0.080(8) 0.049(6) 0.116(10) 0.001(6) -0.026(7) -0.016(5)
C359 0.082(8) 0.069(8) 0.108(10) -0.027(7) -0.018(8) -0.008(6)
C330 0.092(9) 0.080(9) 0.104(10) -0.038(8) 0.006(8) -0.023(7)
C369 0.144(14) 0.092(10) 0.099(10) -0.038(8) 0.049(10) -0.034(10)
C365 0.097(9) 0.051(6) 0.106(10) 0.008(7) -0.020(7) -0.007(6)
C318 0.116(11) 0.046(6) 0.124(11) -0.006(6) -0.067(9) 0.007(6)
C335 0.108(11) 0.086(9) 0.124(12) -0.033(9) 0.034(9) -0.041(8)
C338 0.119(11) 0.046(6) 0.097(9) -0.002(6) -0.020(8) 0.001(6)
C319 0.098(10) 0.095(10) 0.093(9) -0.027(8) 0.006(8) 0.008(8)
C346 0.122(10) 0.043(4) 0.141(15) 0.003(5) -0.080(11) -0.003(5)
C366 0.137(15) 0.066(9) 0.160(17) -0.051(10) 0.000(13) -0.027(9)
C347 0.122(10) 0.043(4) 0.141(15) 0.003(5) -0.080(11) -0.003(5)
O1A 0.055(8) 0.076(9) 0.089(9) -0.037(8) -0.001(7) -0.007(7)
C336 0.157(16) 0.111(12) 0.105(11) -0.040(10) 0.068(12) -0.041(11)
C372 0.124(13) 0.090(10) 0.110(12) -0.022(9) 0.029(10) -0.023(9)
C368 0.157(16) 0.079(9) 0.122(13) -0.032(9) 0.049(12) -0.034(10)
C367 0.130(13) 0.094(11) 0.126(13) -0.045(10) 0.040(11) -0.032(10)
C371 0.127(13) 0.108(12) 0.095(10) -0.026(9) 0.042(10) -0.008(10)
C4A 0.050(8) 0.027(5) 0.073(7) -0.001(5) 0.008(7) 0.003(5)
C3A 0.035(7) 0.037(6) 0.065(7) 0.005(6) -0.011(6) -0.003(6)
C2A 0.045(9) 0.045(7) 0.084(10) 0.015(6) -0.014(8) 0.002(7)
C1A 0.049(9) 0.037(7) 0.103(10) 0.006(6) -0.020(8) 0.009(7)
C6A 0.056(10) 0.039(6) 0.102(10) -0.014(7) -0.009(9) 0.003(7)
C5A 0.061(10) 0.041(6) 0.085(8) -0.012(6) 0.008(8) 0.010(7)
C333 0.175(19) 0.152(17) 0.113(13) -0.053(12) 0.064(13) -0.089(15)
C332 0.20(2) 0.118(13) 0.118(13) -0.051(11) 0.074(14) -0.096(14)
C12A 0.119(9) 0.034(6) 0.043(8) -0.021(6) 0.028(6) -0.020(6)
C7A 0.088(8) 0.027(5) 0.059(9) -0.004(5) 0.023(6) -0.003(5)
C8A 0.090(8) 0.030(6) 0.072(10) 0.006(6) 0.035(7) 0.018(5)
C9A 0.143(15) 0.032(6) 0.083(13) 0.010(7) 0.051(10) 0.020(7)
C322 0.083(9) 0.112(12) 0.101(10) -0.057(9) 0.009(7) -0.038(8)
C323 0.083(9) 0.112(12) 0.101(10) -0.057(9) 0.009(7) -0.038(8)
C15A 0.109(13) 0.085(15) 0.069(13) -0.034(11) 0.041(10) -0.056(12)
C10A 0.171(16) 0.033(8) 0.074(12) -0.005(7) 0.062(10) 0.004(7)
C11A 0.164(15) 0.033(7) 0.072(12) -0.018(7) 0.047(10) -0.019(8)
C13A 0.103(16) 0.057(10) 0.079(9) -0.021(7) 0.010(10) 0.002(10)
I411 0.066(2) 0.110(3) 0.0746(18) 0.0116(18) 0.0201(18) 0.026(2)
I412 0.0789(15) 0.0321(12) 0.0745(19) 0.0047(13) -0.0337(15) 0.0157(10)
Zn46 0.053(4) 0.049(4) 0.051(4) -0.007(3) 0.000(3) 0.007(3)
I305 0.157(3) 0.0485(19) 0.126(3) 0.0107(18) -0.016(3) 0.0254(18)
Zn33 0.139(8) 0.071(7) 0.061(4) -0.018(4) -0.072(4) 0.044(5)
I306 0.112(3) 0.150(3) 0.100(4) 0.019(3) 0.033(2) 0.049(2)
I402 0.0672(14) 0.0303(12) 0.142(3) 0.0287(13) -0.0105(16) -0.0019(9)
Zn41 0.042(3) 0.030(4) 0.108(7) -0.010(3) -0.005(4) 0.001(2)
I401 0.045(2) 0.090(2) 0.146(3) -0.080(2) -0.0292(16) 0.0072(15)
I310 0.141(3) 0.070(2) 0.326(7) 0.067(3) -0.041(4) -0.0020(17)
Zn35 0.094(5) 0.050(3) 0.166(6) -0.015(3) -0.058(4) 0.012(3)
I309 0.158(4) 0.143(3) 0.205(5) -0.090(3) -0.083(3) 0.040(3)
I408 0.377(12) 0.072(3) 0.209(7) -0.067(4) 0.181(8) -0.090(5)
Zn44 0.299(19) 0.038(4) 0.222(14) -0.007(6) 0.140(14) -0.002(8)
I407 0.340(13) 0.106(5) 0.442(16) 0.073(7) 0.242(12) 0.098(6)
I403 0.368(11) 0.101(4) 0.635(16) 0.182(6) 0.369(11) 0.140(5)
I404 0.1227(19) 0.0486(15) 0.0631(13) -0.0315(11) 0.0294(13) -0.0378(12)
Zn42 0.076(3) 0.026(3) 0.051(2) -0.0090(17) 0.0163(19) -0.0145(19)
C422 0.083(9) 0.112(12) 0.101(10) -0.057(9) 0.009(7) -0.038(8)
C423 0.083(9) 0.112(12) 0.101(10) -0.057(9) 0.009(7) -0.038(8)
C3 0.122(10) 0.043(4) 0.141(15) 0.003(5) -0.080(11) -0.003(5)
C0 0.122(10) 0.043(4) 0.141(15) 0.003(5) -0.080(11) -0.003(5)
C14A 0.067(11) 0.091(18) 0.18(3) 0.046(18) 0.018(12) 0.024(12)
C808 0.24(5) 0.11(3) 0.07(2) -0.04(2) 0.09(3) -0.10(3)
C809 0.25(5) 0.10(3) 0.06(2) -0.04(2) 0.09(3) -0.10(3)
C810 0.25(5) 0.07(3) 0.06(2) -0.03(2) 0.09(3) -0.09(3)
C811 0.26(5) 0.08(3) 0.07(2) -0.03(2) 0.08(3) -0.08(3)
C812 0.25(5) 0.10(3) 0.07(2) -0.03(2) 0.08(3) -0.09(3)
C807 0.24(5) 0.11(3) 0.08(2) -0.05(2) 0.09(3) -0.10(3)
C805 0.03(2) 0.25(5) 0.10(2) -0.08(3) 0.00(2) 0.00(2)
C804 0.07(2) 0.26(5) 0.08(2) -0.08(3) 0.01(2) -0.02(3)
C803 0.10(3) 0.26(5) 0.08(2) -0.08(3) 0.01(2) 0.00(3)
C802 0.09(3) 0.25(5) 0.08(2) -0.08(3) 0.02(2) 0.01(3)
C801 0.06(2) 0.26(5) 0.10(2) -0.07(3) 0.00(2) 0.01(3)
C806 0.04(2) 0.25(5) 0.11(3) -0.08(3) 0.00(2) -0.01(3)

loop_
_atom_type_symbol
_atom_type_description
_atom_type_scat_dispersion_real
_atom_type_scat_dispersion_imag
_atom_type_scat_source
C C 0.0181 0.0091 'International Tables Vol C Tables 4.2.6.8 and 6.1.1.4'
H H 0.0000 0.0000 'International Tables Vol C Tables 4.2.6.8 and 6.1.1.4'
I I -0.3257 6.8362 'International Tables Vol C Tables 4.2.6.8 and 6.1.1.4'
N N 0.0311 0.0180 'International Tables Vol C Tables 4.2.6.8 and 6.1.1.4'
O O 0.0492 0.0322 'International Tables Vol C Tables 4.2.6.8 and 6.1.1.4'
Zn Zn -1.5491 0.6778 'International Tables Vol C Tables 4.2.6.8 and 6.1.1.4'

loop_
_exptl_crystal_face_index_h
_exptl_crystal_face_index_k
_exptl_crystal_face_index_l
_exptl_crystal_face_perp_dist
1 0 0 0.0343
-1 0 0 0.0267
-2 1 0 0.0686
1 1 0 0.0825
0 -1 -2 0.0390
0 0 -1 0.0760
0 0 1 0.0399
0 1 -1 0.0741
0 1 0 0.0837
0 -1 2 0.0472
-1 -2 2 0.0399
-1 0 1 0.0437
1 0 2 0.0418
-1 0 -2 0.0646
-1 2 -2 0.0663
-1 -1 1 0.0401

loop_
_geom_angle_atom_site_label_1
_geom_angle_atom_site_label_2
_geom_angle_atom_site_label_3
_geom_angle
_geom_angle_site_symmetry_1
_geom_angle_site_symmetry_3
_geom_angle_publ_flag
I311 Zn36 I312 128.8(5) . . ?
N318 Zn36 I312 100.4(5) . . ?
N318 Zn36 I311 107.3(6) . . ?
N318 Zn36 N319 102.9(6) . . ?
N319 Zn36 I312 106.2(5) . . ?
N319 Zn36 I311 108.3(5) . . ?
I301 Zn31 I302 123.5(4) . . ?
N311 Zn31 I301 112.2(5) 4_575 . ?
N311 Zn31 I302 107.8(5) 4_575 . ?
N301 Zn31 I301 103.2(5) . . ?
N301 Zn31 I302 108.8(5) . . ?
N301 Zn31 N311 98.0(5) . 4_575 ?
I406 Zn43 I405 124.9(3) . . ?
N306 Zn43 I405 105.7(4) . . ?
N306 Zn43 I406 104.0(4) . . ?
N307 Zn43 I405 107.6(4) . . ?
N307 Zn43 I406 109.8(4) . . ?
N307 Zn43 N306 102.4(4) . . ?
I409 Zn45 I410 126.7(4) . . ?
N323 Zn45 I409 109.3(5) 4_565 . ?
N323 Zn45 I410 103.8(5) 4_565 . ?
N317 Zn45 I409 106.9(6) . . ?
N317 Zn45 I410 111.4(5) . . ?
N317 Zn45 N323 93.7(5) . 4_565 ?
I307 Zn34 I308 121.75(18) . . ?
N313 Zn34 I308 110.0(3) . . ?
N313 Zn34 I307 107.0(3) . . ?
N313 Zn34 N312 101.9(5) . . ?
N312 Zn34 I308 105.4(3) . . ?
N312 Zn34 I307 109.1(4) . . ?
I303 Zn32 I304 116.8(4) . . ?
N305 Zn32 I304 108.2(6) . . ?
N305 Zn32 I303 115.5(6) . . ?
N305 Zn32 N324 102.1(6) . 1_564 ?
N324 Zn32 I304 103.9(6) 1_564 . ?
N324 Zn32 I303 108.7(6) 1_564 . ?
C308 N304 C307 114.6(8) . . ?
C306 N302 C308 114.9(8) . . ?
C343 N316 C344 114.7(9) . . ?
C306 N303 C307 114.0(8) . . ?
C361 N322 C362 115.5(10) . . ?
C325 N309 C324 113.6(10) . . ?
C360 N321 C361 113.1(10) . . ?
C325 N310 C326 114.4(9) . . ?
C344 N314 C342 115.4(8) . . ?
Zn31 N311 Zn51 29.1(10) 4_676 4_676 ?
C329 N311 Zn31 121.1(9) . 4_676 ?
C329 N311 Zn41 123.1(9) . 4_676 ?
C329 N311 Zn51 150.3(13) . 4_676 ?
C330 N311 Zn31 120.0(8) . 4_676 ?
C330 N311 C329 118.7(10) . . ?
C330 N311 Zn41 117.8(8) . 4_676 ?
C330 N311 Zn51 90.9(12) . 4_676 ?
C343 N315 C342 113.6(9) . . ?
C350 N318 Zn36 118.2(8) . . ?
C350 N318 C354 117.6(10) . . ?
C350 N318 Zn46 120.8(8) . . ?
C350 N318 Zn56 124(2) . . ?
C354 N318 Zn36 123.6(8) . . ?
C354 N318 Zn46 121.2(8) . . ?
C354 N318 Zn56 118(2) . . ?
C360 N320 C362 115.3(10) . . ?
C305 N301 Zn31 119.3(7) . . ?
C305 N301 C301 119.1(9) . . ?
C305 N301 Zn41 120.3(8) . . ?
C305 N301 Zn51 101.2(13) . . ?
C301 N301 Zn31 121.1(8) . . ?
C301 N301 Zn41 120.5(8) . . ?
C301 N301 Zn51 136.2(12) . . ?
C355 N319 Zn36 121.4(9) . . ?
C355 N319 C359 117.7(10) . . ?
C355 N319 Zn46 124.5(9) . . ?
C355 N319 Zn56 129.6(19) . . ?
C359 N319 Zn36 120.8(8) . . ?
C359 N319 Zn46 117.7(8) . . ?
C359 N319 Zn56 112.4(19) . . ?
C341 N313 Zn34 126.3(8) . . ?
C341 N313 C337 116.6(10) . . ?
C341 N313 Zn44 113.1(9) . . ?
C337 N313 Zn34 117.1(9) . . ?
C337 N313 Zn44 130.1(10) . . ?
C311 N305 Zn32 117.4(9) . . ?
C311 N305 Zn52 95.1(9) . . ?
C311 N305 Zn42 122.5(8) . . ?
C312 N305 Zn32 123.6(9) . . ?
C312 N305 C311 119.0(10) . . ?
C312 N305 Zn52 144.6(10) . . ?
C312 N305 Zn42 118.4(8) . . ?
C324 N308 C326 116.0(9) . . ?
C314 N306 Zn43 122.3(8) . . ?
C314 N306 Zn33 122.2(8) . . ?
C318 N306 Zn43 119.2(8) . . ?
C318 N306 C314 118.3(9) . . ?
C318 N306 Zn33 119.1(8) . . ?
C319 N307 Zn43 123.7(10) . . ?
C319 N307 C323 118.4(11) . . ?
C319 N307 Zn33 123.6(10) . . ?
C319 N307 C423 104.5(18) . . ?
C323 N307 Zn43 116.9(8) . . ?
C423 N307 Zn33 119.2(12) . . ?
C356 C357 C360 123.1(10) . . ?
C356 C357 C358 117.4(10) . . ?
C358 C357 C360 119.3(11) . . ?
N309 C325 C327 114.8(10) . . ?
N310 C325 N309 126.3(9) . . ?
N310 C325 C327 118.9(9) . . ?
N304 C307 C309 116.1(8) . . ?
N303 C307 N304 125.8(8) . . ?
N303 C307 C309 118.0(8) . . ?
C328 C327 C325 123.6(9) . . ?
C328 C327 C331 117.3(10) . . ?
C331 C327 C325 119.1(11) . . ?
N322 C361 N321 125.6(10) . . ?
N322 C361 C363 118.2(10) . . ?
N321 C361 C363 116.2(11) . . ?
C365 N323 Zn45 122.8(12) . 4_666 ?
C365 N323 C366 117.5(13) . . ?
C365 N323 Zn35 130.6(13) . 4_666 ?
C365 N323 Zn55 105.5(16) . 4_666 ?
C366 N323 Zn45 119.4(10) . 4_666 ?
C366 N323 Zn35 111.5(10) . 4_666 ?
C366 N323 Zn55 136.1(16) . 4_666 ?
N302 C306 N303 126.3(8) . . ?
N302 C306 C303 116.3(8) . . ?
N303 C306 C303 117.3(8) . . ?
C310 C309 C307 121.5(8) . . ?
C313 C309 C307 121.3(9) . . ?
C313 C309 C310 117.2(9) . . ?
C348 N317 Zn45 121.3(8) . . ?
C348 N317 Zn35 124.1(8) . . ?
C348 N317 Zn55 137.1(15) . . ?
C347 N317 Zn45 121.3(10) . . ?
C347 N317 C348 116.6(10) . . ?
C0 N317 C348 103(9) . . ?
C0 N317 Zn35 119.4(17) . . ?
C304 C303 C306 120.2(8) . . ?
C304 C303 C302 119.5(9) . . ?
C302 C303 C306 120.3(9) . . ?
N304 C308 N302 124.3(8) . . ?
N304 C308 C316 118.4(8) . . ?
N302 C308 C316 117.2(8) . . ?
C315 C316 C308 120.9(9) . . ?
C315 C316 C317 118.4(9) . . ?
C317 C316 C308 120.7(9) . . ?
N321 C360 C357 115.5(10) . . ?
N320 C360 N321 126.0(10) . . ?
N320 C360 C357 118.5(10) . . ?
N309 C324 C321 116.1(10) . . ?
N308 C324 N309 124.6(10) . . ?
N308 C324 C321 119.2(9) . . ?
C327 C328 H328 118.4 . . ?
C329 C328 C327 123.2(11) . . ?
C329 C328 H328 118.4 . . ?
C372 N324 Zn32 126.6(11) . 1_546 ?
C372 N324 Zn42 121.1(11) . 1_546 ?
C368 N324 Zn32 116.8(13) . 1_546 ?
C368 N324 C372 116.5(15) . . ?
C368 N324 Zn42 122.4(13) . 1_546 ?
C320 C321 C324 123.3(10) . . ?
C320 C321 C322 116.7(11) . . ?
C320 C321 C422 103.2(19) . . ?
C322 C321 C324 119.5(12) . . ?
C422 C321 C324 120.9(14) . . ?
C336 N312 Zn34 123.5(9) . . ?
C336 N312 Zn44 112.0(10) . . ?
C332 N312 Zn34 117.9(11) . . ?
C332 N312 C336 118.6(14) . . ?
C332 N312 Zn44 129.0(11) . . ?
C364 C363 C361 121.4(11) . . ?
C367 C363 C361 119.3(14) . . ?
C367 C363 C364 119.3(12) . . ?
N316 C344 C352 115.3(9) . . ?
N314 C344 N316 125.2(9) . . ?
N314 C344 C352 119.5(9) . . ?
C340 C339 C342 121.8(11) . . ?
C338 C339 C342 120.6(10) . . ?
C338 C339 C340 117.6(11) . . ?
N316 C343 N315 126.2(9) . . ?
N316 C343 C345 117.9(9) . . ?
N315 C343 C345 115.8(9) . . ?
C351 C352 C344 119.8(10) . . ?
C353 C352 C344 123.5(10) . . ?
C353 C352 C351 116.6(10) . . ?
N310 C326 C334 118.8(10) . . ?
N308 C326 N310 125.2(11) . . ?
N308 C326 C334 116.0(10) . . ?
C303 C304 H304 120.3 . . ?
C303 C304 C305 119.3(9) . . ?
C305 C304 H304 120.3 . . ?
C349 C345 C343 123.6(10) . . ?
C349 C345 C346 117.9(10) . . ?
C349 C345 C3 104(10) . . ?
C346 C345 C343 118.3(10) . . ?
C3 C345 C343 120.2(19) . . ?
N322 C362 N320 124.3(12) . . ?
N322 C362 C370 118.1(10) . . ?
N320 C362 C370 117.5(11) . . ?
N314 C342 N315 124.7(9) . . ?
N314 C342 C339 120.9(9) . . ?
N315 C342 C339 114.3(10) . . ?
C345 C349 H349 120.2 . . ?
C345 C349 C348 119.5(11) . . ?
C348 C349 H349 120.2 . . ?
C369 C370 C362 120.5(12) . . ?
C369 C370 C371 118.1(14) . . ?
C371 C370 C362 121.4(13) . . ?
C316 C315 H315 120.6 . . ?
C316 C315 C314 118.8(10) . . ?
C314 C315 H315 120.6 . . ?
N306 C314 C315 123.1(10) . . ?
N306 C314 H314 118.4 . . ?
C315 C314 H314 118.4 . . ?
C357 C356 H356 120.0 . . ?
C357 C356 C355 120.1(11) . . ?
C355 C356 H356 120.0 . . ?
N311 C329 H329 120.1 . . ?
C328 C329 N311 119.7(12) . . ?
C328 C329 H329 120.1 . . ?
C363 C364 H364 121.3 . . ?
C363 C364 C365 117.5(12) . . ?
C365 C364 H364 121.3 . . ?
C309 C310 H310 120.5 . . ?
C311 C310 C309 119.0(10) . . ?
C311 C310 H310 120.5 . . ?
N305 C311 C310 122.2(11) . . ?
N305 C311 H311 118.9 . . ?
C310 C311 H311 118.9 . . ?
N318 C350 H350 118.2 . . ?
N318 C350 C351 123.6(10) . . ?
C351 C350 H350 118.2 . . ?
C335 C334 C326 121.0(11) . . ?
C333 C334 C326 122.9(12) . . ?
C333 C334 C335 116.1(13) . . ?
N301 C305 C304 120.4(10) . . ?
N301 C305 H305 119.8 . . ?
C304 C305 H305 119.8 . . ?
C309 C313 H313 120.9 . . ?
C309 C313 C312 118.1(11) . . ?
C312 C313 H313 120.9 . . ?
N318 C354 H354 118.9 . . ?
N318 C354 C353 122.1(11) . . ?
C353 C354 H354 118.9 . . ?
N305 C312 C313 124.0(11) . . ?
N305 C312 H312 118.0 . . ?
C313 C312 H312 118.0 . . ?
C303 C302 H302 120.6 . . ?
C301 C302 C303 118.7(10) . . ?
C301 C302 H302 120.6 . . ?
C316 C317 H317 120.5 . . ?
C316 C317 C318 119.1(10) . . ?
C318 C317 H317 120.5 . . ?
C352 C351 H351 120.8 . . ?
C350 C351 C352 118.4(11) . . ?
C350 C351 H351 120.8 . . ?
C12A O3A C15A 118.8(17) . . ?
C327 C331 H331 120.5 . . ?
C327 C331 C330 118.9(13) . . ?
C330 C331 H331 120.5 . . ?
N301 C301 C302 122.8(11) . . ?
N301 C301 H301 118.6 . . ?
C302 C301 H301 118.6 . . ?
C352 C353 H353 119.2 . . ?
C354 C353 C352 121.6(11) . . ?
C354 C353 H353 119.2 . . ?
N319 C355 C356 123.3(12) . . ?
N319 C355 H355 118.3 . . ?
C356 C355 H355 118.3 . . ?
C321 C320 H320 118.9 . . ?
C321 C320 C319 122.2(13) . . ?
C319 C320 H320 118.9 . . ?
C357 C358 H358 120.9 . . ?
C359 C358 C357 118.3(13) . . ?
C359 C358 H358 120.9 . . ?
N313 C341 H341 118.2 . . ?
N313 C341 C340 123.6(11) . . ?
C340 C341 H341 118.2 . . ?
C339 C340 C341 118.7(12) . . ?
C339 C340 H340 120.7 . . ?
C341 C340 H340 120.7 . . ?
N313 C337 H337 118.3 . . ?
N313 C337 C338 123.5(13) . . ?
C338 C337 H337 118.3 . . ?
C8A O2A C14A 117.7(17) . . ?
N317 C348 C349 123.4(11) . . ?
N317 C348 H348 118.3 . . ?
C349 C348 H348 118.3 . . ?
N319 C359 C358 122.0(12) . . ?
N319 C359 H359 119.0 . . ?
C358 C359 H359 119.0 . . ?
N311 C330 C331 122.1(12) . . ?
N311 C330 H330 119.0 . . ?
C331 C330 H330 119.0 . . ?
C370 C369 H369 120.6 . . ?
C370 C369 C368 118.8(14) . . ?
C368 C369 H369 120.6 . . ?
N323 C365 C364 125.0(16) . . ?
N323 C365 H365 117.5 . . ?
N323 C365 Zn55 45.7(12) . 4_666 ?
C364 C365 H365 117.5 . . ?
C364 C365 Zn55 167.5(15) . 4_666 ?
Zn55 C365 H365 72.5 4_666 . ?
N306 C318 C317 122.1(11) . . ?
N306 C318 H318 119.0 . . ?
C317 C318 H318 119.0 . . ?
C334 C335 H335 119.9 . . ?
C336 C335 C334 120.3(13) . . ?
C336 C335 H335 119.9 . . ?
C339 C338 C337 119.9(12) . . ?
C339 C338 H338 120.1 . . ?
C337 C338 H338 120.1 . . ?
N307 C319 C320 122.1(15) . . ?
N307 C319 H319 118.9 . . ?
C320 C319 H319 118.9 . . ?
C345 C346 H346 121.8 . . ?
C347 C346 C345 116.3(12) . . ?
C347 C346 H346 121.8 . . ?
N323 C366 H366 118.1 . . ?
N323 C366 C367 123.9(15) . . ?
C367 C366 H366 118.1 . . ?
N317 C347 C346 125.8(12) . . ?
N317 C347 H347 117.1 . . ?
C346 C347 H347 117.1 . . ?
C13A O1A H1A 109.5 . . ?
N312 C336 C335 121.4(14) . . ?
N312 C336 H336 119.3 . . ?
C335 C336 H336 119.3 . . ?
N324 C372 H372 119.3 . . ?
C371 C372 N324 121.4(15) . . ?
C371 C372 H372 119.3 . . ?
N324 C368 C369 123.4(16) . . ?
N324 C368 H368 118.3 . . ?
C369 C368 H368 118.3 . . ?
C363 C367 C366 116.8(16) . . ?
C363 C367 H367 121.6 . . ?
C366 C367 H367 121.6 . . ?
C370 C371 H371 119.2 . . ?
C372 C371 C370 121.7(16) . . ?
C372 C371 H371 119.2 . . ?
C3A C4A C5A 120.0 . . ?
C3A C4A C7A 118.3(9) . . ?
C5A C4A C7A 121.6(9) . . ?
C4A C3A H3A 120.0 . . ?
C4A C3A C2A 120.0 . . ?
C2A C3A H3A 120.0 . . ?
C3A C2A H2A 120.0 . . ?
C1A C2A C3A 120.0 . . ?
C1A C2A H2A 120.0 . . ?
C2A C1A H1AA 120.0 . . ?
C2A C1A C6A 120.0 . . ?
C6A C1A H1AA 120.0 . . ?
C1A C6A H6A 120.0 . . ?
C1A C6A C5A 120.0 . . ?
C5A C6A H6A 120.0 . . ?
C4A C5A C13A 118.4(8) . . ?
C6A C5A C4A 120.0 . . ?
C6A C5A C13A 121.5(8) . . ?
C334 C333 H333 119.6 . . ?
C334 C333 C332 120.8(15) . . ?
C332 C333 H333 119.6 . . ?
N312 C332 C333 122.5(15) . . ?
N312 C332 H332 118.7 . . ?
C333 C332 H332 118.7 . . ?
O3A C12A C7A 117.0(12) . . ?
O3A C12A C11A 122.9(14) . . ?
C7A C12A C11A 120.0(13) . . ?
C12A C7A C4A 119.4(12) . . ?
C8A C7A C4A 121.1(11) . . ?
C8A C7A C12A 119.3(12) . . ?
O2A C8A C7A 115.1(12) . . ?
O2A C8A C9A 124.4(14) . . ?
C7A C8A C9A 120.4(13) . . ?
C8A C9A H9A 120.2 . . ?
C10A C9A C8A 119.7(14) . . ?
C10A C9A H9A 120.2 . . ?
C321 C322 H322 120.6 . . ?
C323 C322 C321 118.8(16) . . ?
C323 C322 H322 120.6 . . ?
N307 C323 H323 119.8 . . ?
C322 C323 N307 120.3(14) . . ?
C322 C323 H323 119.8 . . ?
O3A C15A H15A 109.5 . . ?
O3A C15A H15B 109.5 . . ?
O3A C15A H15C 109.5 . . ?
H15A C15A H15B 109.5 . . ?
H15A C15A H15C 109.5 . . ?
H15B C15A H15C 109.5 . . ?
C9A C10A H10A 119.7 . . ?
C9A C10A C11A 120.6(13) . . ?
C11A C10A H10A 119.7 . . ?
C12A C11A H11A 120.2 . . ?
C10A C11A C12A 119.7(14) . . ?
C10A C11A H11A 120.2 . . ?
O1A C13A C5A 112.9(11) . . ?
O1A C13A H13A 109.0 . . ?
O1A C13A H13B 109.0 . . ?
C5A C13A H13A 109.0 . . ?
C5A C13A H13B 109.0 . . ?
H13A C13A H13B 107.8 . . ?
N318 Zn46 I411 106.8(4) . . ?
N318 Zn46 I412 109.0(4) . . ?
N319 Zn46 N318 100.7(5) . . ?
N319 Zn46 I411 107.6(4) . . ?
N319 Zn46 I412 107.1(4) . . ?
I411 Zn46 I412 123.4(3) . . ?
N306 Zn33 N307 103.1(5) . . ?
N306 Zn33 I305 110.7(4) . . ?
N306 Zn33 I306 107.0(5) . . ?
N307 Zn33 I305 105.6(5) . . ?
N307 Zn33 I306 103.9(5) . . ?
I305 Zn33 I306 124.4(4) . . ?
N311 Zn41 N301 102.2(5) 4_575 . ?
N311 Zn41 I402 105.8(4) 4_575 . ?
N311 Zn41 I401 107.3(5) 4_575 . ?
N301 Zn41 I402 106.4(5) . . ?
N301 Zn41 I401 106.5(5) . . ?
I401 Zn41 I402 126.2(4) . . ?
N323 Zn35 N317 101.8(5) 4_565 . ?
N323 Zn35 I310 110.6(5) 4_565 . ?
N323 Zn35 I309 103.5(6) 4_565 . ?
N317 Zn35 I310 109.3(5) . . ?
N317 Zn35 I309 101.4(5) . . ?
I309 Zn35 I310 127.3(3) . . ?
N305 Zn52 I504 103.3(8) . . ?
N305 Zn52 I503 123.0(11) . . ?
I503 Zn52 I504 120.1(9) . . ?
N313 Zn44 I408 115.1(6) . . ?
N313 Zn44 I407 101.9(6) . . ?
N312 Zn44 N313 103.2(6) . . ?
N312 Zn44 I408 115.0(6) . . ?
N312 Zn44 I407 98.4(6) . . ?
I408 Zn44 I407 120.5(5) . . ?
N305 Zn42 I403 98.5(4) . . ?
N305 Zn42 I404 110.3(4) . . ?
N324 Zn42 N305 102.6(5) 1_564 . ?
N324 Zn42 I403 108.0(5) 1_564 . ?
N324 Zn42 I404 110.2(5) 1_564 . ?
I404 Zn42 I403 124.6(3) . . ?
N311 Zn51 I502 128.2(18) 4_575 . ?
N311 Zn51 I501 87.6(14) 4_575 . ?
N301 Zn51 N311 87.0(14) . 4_575 ?
N301 Zn51 I502 128.3(18) . . ?
N301 Zn51 I501 86.1(14) . . ?
I502 Zn51 I501 125.7(17) . . ?
N323 Zn55 N317 99.4(19) 4_565 . ?
N323 Zn55 C365 28.8(11) 4_565 4_565 ?
N323 Zn55 I510 109(3) 4_565 . ?
N323 Zn55 I509 122(3) 4_565 . ?
N317 Zn55 C365 109.4(17) . 4_565 ?
N317 Zn55 I510 91(2) . . ?
N317 Zn55 I509 125(4) . . ?
C365 Zn55 I510 133(3) 4_565 . ?
I509 Zn55 I510 105.5(19) . . ?
N318 Zn56 N319 111(3) . . ?
N318 Zn56 I512 120(3) . . ?
N318 Zn56 I511 105(3) . . ?
N319 Zn56 I512 123(3) . . ?
N319 Zn56 I511 93(2) . . ?
I512 Zn56 I511 96(2) . . ?
C321 C422 H422 120.1 . . ?
C423 C422 C321 120(2) . . ?
C423 C422 H422 120.1 . . ?
N307 C423 H423 120.2 . . ?
C422 C423 N307 120(2) . . ?
C422 C423 H423 120.2 . . ?
C345 C3 H3 121.8 . . ?
C0 C3 C345 116(3) . . ?
C0 C3 H3 121.8 . . ?
N317 C0 C3 126(3) . . ?
N317 C0 H0 117.1 . . ?
C3 C0 H0 117.1 . . ?
O2A C14A H14A 109.5 . . ?
O2A C14A H14B 109.5 . . ?
O2A C14A H14C 109.5 . . ?
H14A C14A H14B 109.5 . . ?
H14A C14A H14C 109.5 . . ?
H14B C14A H14C 109.5 . . ?
H80A C808 H80B 108.1 . . ?
C809 C808 H80A 109.5 . . ?
C809 C808 H80B 109.5 . . ?
C807 C808 H80A 109.5 . . ?
C807 C808 H80B 109.5 . . ?
C807 C808 C809 111(2) . . ?
C808 C809 H80C 109.5 . . ?
C808 C809 H80D 109.5 . . ?
H80C C809 H80D 108.1 . . ?
C810 C809 C808 110.8(18) . . ?
C810 C809 H80C 109.5 . . ?
C810 C809 H80D 109.5 . . ?
C809 C810 H81A 109.3 . . ?
C809 C810 H81B 109.3 . . ?
H81A C810 H81B 108.0 . . ?
C811 C810 C809 111.4(19) . . ?
C811 C810 H81A 109.3 . . ?
C811 C810 H81B 109.3 . . ?
C810 C811 H81C 109.3 . . ?
C810 C811 H81D 109.3 . . ?
C810 C811 C812 111.8(19) . . ?
H81C C811 H81D 107.9 . . ?
C812 C811 H81C 109.3 . . ?
C812 C811 H81D 109.3 . . ?
C811 C812 H81E 109.5 . . ?
C811 C812 H81F 109.5 . . ?
H81E C812 H81F 108.1 . . ?
C807 C812 C811 110.9(19) . . ?
C807 C812 H81E 109.5 . . ?
C807 C812 H81F 109.5 . . ?
C808 C807 H80E 109.6 . . ?
C808 C807 H80F 109.6 . . ?
C812 C807 C808 110.3(19) . . ?
C812 C807 H80E 109.6 . . ?
C812 C807 H80F 109.6 . . ?
H80E C807 H80F 108.1 . . ?
H80G C805 H80H 108.0 . . ?
C804 C805 H80G 109.4 . . ?
C804 C805 H80H 109.4 . . ?
C806 C805 H80G 109.4 . . ?
C806 C805 H80H 109.4 . . ?
C806 C805 C804 111(2) . . ?
C805 C804 H80I 109.4 . . ?
C805 C804 H80J 109.4 . . ?
H80I C804 H80J 108.0 . . ?
C803 C804 C805 111.2(19) . . ?
C803 C804 H80I 109.4 . . ?
C803 C804 H80J 109.4 . . ?
C804 C803 H80K 109.3 . . ?
C804 C803 H80L 109.3 . . ?
C804 C803 C802 111.6(19) . . ?
H80K C803 H80L 108.0 . . ?
C802 C803 H80K 109.3 . . ?
C802 C803 H80L 109.3 . . ?
C803 C802 H80M 109.3 . . ?
C803 C802 H80N 109.3 . . ?
H80M C802 H80N 108.0 . . ?
C801 C802 C803 111.6(19) . . ?
C801 C802 H80M 109.3 . . ?
C801 C802 H80N 109.3 . . ?
C802 C801 H80O 109.4 . . ?
C802 C801 H80P 109.4 . . ?
C802 C801 C806 111.4(18) . . ?
H80O C801 H80P 108.0 . . ?
C806 C801 H80O 109.4 . . ?
C806 C801 H80P 109.4 . . ?
C805 C806 C801 110.5(18) . . ?
C805 C806 H80Q 109.6 . . ?
C805 C806 H80R 109.6 . . ?
C801 C806 H80Q 109.6 . . ?
C801 C806 H80R 109.6 . . ?
H80Q C806 H80R 108.1 . . ?
C5B C4B C3B 120.0 . . ?
C5B C4B C7B 118.1(14) . . ?
C3B C4B C7B 121.5(14) . . ?
C4B C5B C6B 120.0 . . ?
C4B C5B C13B 115.9(15) . . ?
C6B C5B C13B 124.1(15) . . ?
C5B C6B H6B 120.0 . . ?
C1B C6B C5B 120.0 . . ?
C1B C6B H6B 120.0 . . ?
C6B C1B H1B 120.0 . . ?
C6B C1B C2B 120.0 . . ?
C2B C1B H1B 120.0 . . ?
C1B C2B H2B 120.0 . . ?
C3B C2B C1B 120.0 . . ?
C3B C2B H2B 120.0 . . ?
C4B C3B H3B 120.0 . . ?
C2B C3B C4B 120.0 . . ?
C2B C3B H3B 120.0 . . ?
C12B C7B C4B 117.9(14) . . ?
C12B C7B C8B 120.0 . . ?
C8B C7B C4B 119.9(14) . . ?
C11B C12B C7B 120.0 . . ?
O3B C12B C7B 120.0(14) . . ?
O3B C12B C11B 119.8(14) . . ?
C12B C11B H11B 120.0 . . ?
C10B C11B C12B 120.0 . . ?
C10B C11B H11B 120.0 . . ?
C11B C10B H10B 120.0 . . ?
C9B C10B C11B 120.0 . . ?
C9B C10B H10B 120.0 . . ?
C10B C9B H9B 120.0 . . ?
C10B C9B C8B 120.0 . . ?
C8B C9B H9B 120.0 . . ?
C9B C8B C7B 120.0 . . ?
O2B C8B C7B 119.2(14) . . ?
O2B C8B C9B 120.8(14) . . ?
C12B O3B C15B 116(2) . . ?
C8B O2B C14B 119(3) . . ?
O3B C15B H15D 109.5 . . ?
O3B C15B H15E 109.5 . . ?
O3B C15B H15F 109.5 . . ?
H15D C15B H15E 109.5 . . ?
H15D C15B H15F 109.5 . . ?
H15E C15B H15F 109.5 . . ?
O2B C14B H14D 109.5 . . ?
O2B C14B H14E 109.5 . . ?
O2B C14B H14F 109.5 . . ?
H14D C14B H14E 109.5 . . ?
H14D C14B H14F 109.5 . . ?
H14E C14B H14F 109.5 . . ?
C13B O1B H1BA 109.5 . . ?
C5B C13B H13C 108.7 . . ?
C5B C13B H13D 108.7 . . ?
O1B C13B C5B 114(2) . . ?
O1B C13B H13C 108.7 . . ?
O1B C13B H13D 108.7 . . ?
H13C C13B H13D 107.6 . . ?

loop_
_geom_bond_atom_site_label_1
_geom_bond_atom_site_label_2
_geom_bond_distance
_geom_bond_site_symmetry_2
_geom_bond_publ_flag
I312 Zn36 2.574(10) . ?
I308 Zn34 2.538(4) . ?
I301 Zn31 2.512(9) . ?
I311 Zn36 2.454(11) . ?
I405 Zn43 2.512(7) . ?
I302 Zn31 2.525(9) . ?
I307 Zn34 2.524(4) . ?
I304 Zn32 2.468(12) . ?
I303 Zn32 2.358(12) . ?
I409 Zn45 2.485(10) . ?
I406 Zn43 2.504(7) . ?
I410 Zn45 2.502(8) . ?
Zn36 N318 2.047(13) . ?
Zn36 N319 2.063(12) . ?
Zn31 N311 2.119(13) 4_575 ?
Zn31 N301 2.102(10) . ?
Zn43 N306 2.109(10) . ?
Zn43 N307 2.039(11) . ?
Zn45 N323 2.181(16) 4_565 ?
Zn45 N317 2.089(12) . ?
Zn34 N313 2.075(10) . ?
Zn34 N312 2.075(13) . ?
Zn32 N305 2.057(11) . ?
Zn32 N324 2.114(17) 1_564 ?
N304 C307 1.344(12) . ?
N304 C308 1.333(11) . ?
N302 C306 1.323(12) . ?
N302 C308 1.344(12) . ?
N316 C344 1.361(12) . ?
N316 C343 1.302(14) . ?
N303 C307 1.327(12) . ?
N303 C306 1.325(12) . ?
N322 C361 1.310(15) . ?
N322 C362 1.323(15) . ?
N309 C325 1.335(13) . ?
N309 C324 1.362(13) . ?
N321 C361 1.354(14) . ?
N321 C360 1.332(14) . ?
N310 C325 1.309(14) . ?
N310 C326 1.341(13) . ?
N314 C344 1.306(13) . ?
N314 C342 1.340(14) . ?
N311 C329 1.356(15) . ?
N311 C330 1.338(18) . ?
N311 Zn41 2.035(13) 4_676 ?
N311 Zn51 2.34(4) 4_676 ?
N315 C343 1.348(13) . ?
N315 C342 1.357(13) . ?
N318 C350 1.311(15) . ?
N318 C354 1.343(14) . ?
N318 Zn46 2.118(12) . ?
N318 Zn56 1.82(6) . ?
N320 C360 1.313(15) . ?
N320 C362 1.334(14) . ?
N301 C305 1.340(14) . ?
N301 C301 1.347(15) . ?
N301 Zn41 2.059(11) . ?
N301 Zn51 2.28(4) . ?
N319 C355 1.307(15) . ?
N319 C359 1.322(18) . ?
N319 Zn46 2.056(11) . ?
N319 Zn56 2.07(6) . ?
N313 C341 1.308(16) . ?
N313 C337 1.340(17) . ?
N313 Zn44 2.088(13) . ?
N305 C311 1.307(16) . ?
N305 C312 1.290(16) . ?
N305 Zn52 2.076(19) . ?
N305 Zn42 2.135(11) . ?
N308 C324 1.306(14) . ?
N308 C326 1.317(14) . ?
N306 C314 1.323(14) . ?
N306 C318 1.313(16) . ?
N306 Zn33 2.051(10) . ?
N307 C319 1.300(17) . ?
N307 C323 1.40(2) . ?
N307 Zn33 2.077(12) . ?
N307 C423 1.40(3) . ?
C357 C360 1.503(15) . ?
C357 C356 1.339(17) . ?
C357 C358 1.397(15) . ?
C325 C327 1.488(14) . ?
C307 C309 1.487(11) . ?
C327 C328 1.357(16) . ?
C327 C331 1.374(15) . ?
C361 C363 1.490(15) . ?
N323 C365 1.254(18) . ?
N323 C366 1.30(2) . ?
N323 Zn35 1.927(13) 4_666 ?
N323 Zn55 1.86(7) 4_666 ?
C306 C303 1.504(12) . ?
C309 C310 1.394(14) . ?
C309 C313 1.378(14) . ?
N317 C348 1.323(15) . ?
N317 C347 1.295(17) . ?
N317 Zn35 2.087(11) . ?
N317 Zn55 2.21(7) . ?
N317 C0 1.29(3) . ?
C303 C304 1.362(14) . ?
C303 C302 1.384(15) . ?
C308 C316 1.490(13) . ?
C316 C315 1.360(14) . ?
C316 C317 1.375(14) . ?
C324 C321 1.478(15) . ?
C328 H328 0.9500 . ?
C328 C329 1.351(16) . ?
N324 C372 1.37(2) . ?
N324 C368 1.294(19) . ?
N324 Zn42 2.019(14) 1_546 ?
C321 C320 1.337(18) . ?
C321 C322 1.447(18) . ?
C321 C422 1.44(2) . ?
N312 C336 1.367(19) . ?
N312 C332 1.263(18) . ?
N312 Zn44 2.022(16) . ?
C363 C364 1.364(19) . ?
C363 C367 1.356(19) . ?
C344 C352 1.483(15) . ?
C339 C342 1.482(14) . ?
C339 C340 1.385(15) . ?
C339 C338 1.354(17) . ?
C343 C345 1.483(14) . ?
C352 C351 1.408(15) . ?
C352 C353 1.357(15) . ?
C326 C334 1.486(18) . ?
C304 H304 0.9500 . ?
C304 C305 1.404(14) . ?
C345 C349 1.351(15) . ?
C345 C346 1.415(18) . ?
C345 C3 1.42(3) . ?
C362 C370 1.480(18) . ?
C349 H349 0.9500 . ?
C349 C348 1.380(16) . ?
C370 C369 1.317(19) . ?
C370 C371 1.363(19) . ?
C315 H315 0.9500 . ?
C315 C314 1.368(14) . ?
C314 H314 0.9500 . ?
C356 H356 0.9500 . ?
C356 C355 1.368(16) . ?
C329 H329 0.9500 . ?
C364 H364 0.9500 . ?
C364 C365 1.443(17) . ?
C310 H310 0.9500 . ?
C310 C311 1.387(15) . ?
C311 H311 0.9500 . ?
C350 H350 0.9500 . ?
C350 C351 1.377(17) . ?
C334 C335 1.382(19) . ?
C334 C333 1.36(2) . ?
C305 H305 0.9500 . ?
C313 H313 0.9500 . ?
C313 C312 1.382(15) . ?
C354 H354 0.9500 . ?
C354 C353 1.349(17) . ?
C312 H312 0.9500 . ?
C302 H302 0.9500 . ?
C302 C301 1.352(15) . ?
C317 H317 0.9500 . ?
C317 C318 1.381(16) . ?
C351 H351 0.9500 . ?
O3A C12A 1.37(2) . ?
O3A C15A 1.430(14) . ?
C331 H331 0.9500 . ?
C331 C330 1.391(17) . ?
C301 H301 0.9500 . ?
C353 H353 0.9500 . ?
C355 H355 0.9500 . ?
C320 H320 0.9500 . ?
C320 C319 1.366(18) . ?
C358 H358 0.9500 . ?
C358 C359 1.393(18) . ?
C341 H341 0.9500 . ?
C341 C340 1.400(17) . ?
C340 H340 0.9500 . ?
C337 H337 0.9500 . ?
C337 C338 1.377(17) . ?
O2A C8A 1.35(2) . ?
O2A C14A 1.434(14) . ?
C348 H348 0.9500 . ?
C359 H359 0.9500 . ?
C330 H330 0.9500 . ?
C369 H369 0.9500 . ?
C369 C368 1.41(2) . ?
C365 H365 0.9500 . ?
C365 Zn55 2.51(7) 4_666 ?
C318 H318 0.9500 . ?
C335 H335 0.9500 . ?
C335 C336 1.37(2) . ?
C338 H338 0.9500 . ?
C319 H319 0.9500 . ?
C346 H346 0.9500 . ?
C346 C347 1.377(17) . ?
C366 H366 0.9500 . ?
C366 C367 1.46(2) . ?
C347 H347 0.9500 . ?
O1A H1A 0.8400 . ?
O1A C13A 1.415(9) . ?
C336 H336 0.9500 . ?
C372 H372 0.9500 . ?
C372 C371 1.33(2) . ?
C368 H368 0.9500 . ?
C367 H367 0.9500 . ?
C371 H371 0.9500 . ?
C4A C3A 1.3900 . ?
C4A C5A 1.3900 . ?
C4A C7A 1.492(12) . ?
C3A H3A 0.9500 . ?
C3A C2A 1.3900 . ?
C2A H2A 0.9500 . ?
C2A C1A 1.3900 . ?
C1A H1AA 0.9500 . ?
C1A C6A 1.3900 . ?
C6A H6A 0.9500 . ?
C6A C5A 1.3900 . ?
C5A C13A 1.499(14) . ?
C333 H333 0.9500 . ?
C333 C332 1.40(2) . ?
C332 H332 0.9500 . ?
C12A C7A 1.393(14) . ?
C12A C11A 1.398(14) . ?
C7A C8A 1.392(14) . ?
C8A C9A 1.397(14) . ?
C9A H9A 0.9500 . ?
C9A C10A 1.377(15) . ?
C322 H322 0.9500 . ?
C322 C323 1.36(2) . ?
C323 H323 0.9500 . ?
C15A H15A 0.9800 . ?
C15A H15B 0.9800 . ?
C15A H15C 0.9800 . ?
C10A H10A 0.9500 . ?
C10A C11A 1.386(15) . ?
C11A H11A 0.9500 . ?
C13A H13A 0.9900 . ?
C13A H13B 0.9900 . ?
I411 Zn46 2.492(5) . ?
I412 Zn46 2.571(8) . ?
I305 Zn33 2.547(9) . ?
Zn33 I306 2.554(9) . ?
I402 Zn41 2.547(7) . ?
Zn41 I401 2.519(9) . ?
I310 Zn35 2.552(8) . ?
Zn35 I309 2.493(8) . ?
I504 Zn52 2.483(19) . ?
Zn52 I503 2.391(18) . ?
I408 Zn44 2.533(12) . ?
Zn44 I407 2.551(14) . ?
I403 Zn42 2.786(14) . ?
I404 Zn42 2.547(6) . ?
I502 Zn51 2.42(5) . ?
I501 Zn51 2.53(4) . ?
I510 Zn55 2.525(18) . ?
I509 Zn55 2.496(18) . ?
I512 Zn56 2.20(6) . ?
Zn56 I511 3.12(7) . ?
C422 H422 0.9500 . ?
C422 C423 1.36(3) . ?
C423 H423 0.9500 . ?
C3 H3 0.9500 . ?
C3 C0 1.38(2) . ?
C0 H0 0.9500 . ?
C14A H14A 0.9800 . ?
C14A H14B 0.9800 . ?
C14A H14C 0.9800 . ?
C808 H80A 0.9900 . ?
C808 H80B 0.9900 . ?
C808 C809 1.543(13) . ?
C808 C807 1.541(13) . ?
C809 H80C 0.9900 . ?
C809 H80D 0.9900 . ?
C809 C810 1.538(13) . ?
C810 H81A 0.9900 . ?
C810 H81B 0.9900 . ?
C810 C811 1.537(13) . ?
C811 H81C 0.9900 . ?
C811 H81D 0.9900 . ?
C811 C812 1.541(13) . ?
C812 H81E 0.9900 . ?
C812 H81F 0.9900 . ?
C812 C807 1.539(13) . ?
C807 H80E 0.9900 . ?
C807 H80F 0.9900 . ?
C805 H80G 0.9900 . ?
C805 H80H 0.9900 . ?
C805 C804 1.536(13) . ?
C805 C806 1.536(13) . ?
C804 H80I 0.9900 . ?
C804 H80J 0.9900 . ?
C804 C803 1.535(13) . ?
C803 H80K 0.9900 . ?
C803 H80L 0.9900 . ?
C803 C802 1.536(13) . ?
C802 H80M 0.9900 . ?
C802 H80N 0.9900 . ?
C802 C801 1.536(13) . ?
C801 H80O 0.9900 . ?
C801 H80P 0.9900 . ?
C801 C806 1.538(13) . ?
C806 H80Q 0.9900 . ?
C806 H80R 0.9900 . ?
C4B C5B 1.3900 . ?
C4B C3B 1.3900 . ?
C4B C7B 1.491(18) . ?
C5B C6B 1.3900 . ?
C5B C13B 1.508(16) . ?
C6B H6B 0.9500 . ?
C6B C1B 1.3900 . ?
C1B H1B 0.9500 . ?
C1B C2B 1.3900 . ?
C2B H2B 0.9500 . ?
C2B C3B 1.3900 . ?
C3B H3B 0.9500 . ?
C7B C12B 1.3900 . ?
C7B C8B 1.3900 . ?
C12B C11B 1.3900 . ?
C12B O3B 1.377(19) . ?
C11B H11B 0.9500 . ?
C11B C10B 1.3900 . ?
C10B H10B 0.9500 . ?
C10B C9B 1.3900 . ?
C9B H9B 0.9500 . ?
C9B C8B 1.3900 . ?
C8B O2B 1.346(19) . ?
O3B C15B 1.442(19) . ?
O2B C14B 1.428(19) . ?
C15B H15D 0.9800 . ?
C15B H15E 0.9800 . ?
C15B H15F 0.9800 . ?
C14B H14D 0.9800 . ?
C14B H14E 0.9800 . ?
C14B H14F 0.9800 . ?
O1B H1BA 0.8400 . ?
O1B C13B 1.404(19) . ?
C13B H13C 0.9900 . ?
C13B H13D 0.9900 . ?

loop_
_geom_torsion_atom_site_label_1
_geom_torsion_atom_site_label_2
_geom_torsion_atom_site_label_3
_geom_torsion_atom_site_label_4
_geom_torsion
_geom_torsion_site_symmetry_1
_geom_torsion_site_symmetry_2
_geom_torsion_site_symmetry_3
_geom_torsion_site_symmetry_4
_geom_torsion_publ_flag
Zn36 N318 C350 C351 172.0(14) . . . . ?
Zn36 N318 C354 C353 -170.8(11) . . . . ?
Zn36 N319 C355 C356 172.9(11) . . . . ?
Zn36 N319 C359 C358 -173.0(11) . . . . ?
Zn31 N311 C329 C328 172.4(8) 4_676 . . . ?
Zn31 N311 C330 C331 -172.5(11) 4_676 . . . ?
Zn31 N301 C305 C304 172.7(11) . . . . ?
Zn31 N301 C301 C302 -175.1(13) . . . . ?
Zn43 N306 C314 C315 -175.1(10) . . . . ?
Zn43 N306 C318 C317 177.9(13) . . . . ?
Zn43 N307 C319 C320 179.4(11) . . . . ?
Zn43 N307 C323 C322 177.8(19) . . . . ?
Zn45 N323 C365 C364 171.3(10) 4_666 . . . ?
Zn45 N323 C366 C367 -172.0(15) 4_666 . . . ?
Zn45 N317 C348 C349 168.1(12) . . . . ?
Zn45 N317 C347 C346 -164.5(19) . . . . ?
Zn34 N313 C341 C340 -179.9(11) . . . . ?
Zn34 N313 C337 C338 -178.9(14) . . . . ?
Zn34 N312 C336 C335 -171.6(14) . . . . ?
Zn34 N312 C332 C333 174.9(19) . . . . ?
Zn32 N305 C311 C310 -177.1(12) . . . . ?
Zn32 N305 C312 C313 -177.7(12) . . . . ?
Zn32 N324 C372 C371 -175.2(13) 1_546 . . . ?
Zn32 N324 C368 C369 176.1(15) 1_546 . . . ?
N304 C307 C309 C310 171.2(11) . . . . ?
N304 C307 C309 C313 -7.4(17) . . . . ?
N304 C308 C316 C315 172.0(11) . . . . ?
N304 C308 C316 C317 -4.7(18) . . . . ?
N302 C306 C303 C304 2.5(16) . . . . ?
N302 C306 C303 C302 -179.5(12) . . . . ?
N302 C308 C316 C315 -5.9(16) . . . . ?
N302 C308 C316 C317 177.4(12) . . . . ?
N316 C344 C352 C351 176.2(13) . . . . ?
N316 C344 C352 C353 -0.5(19) . . . . ?
N316 C343 C345 C349 -5(2) . . . . ?
N316 C343 C345 C346 179.7(19) . . . . ?
N316 C343 C345 C3 130(17) . . . . ?
N303 C307 C309 C310 -12.4(17) . . . . ?
N303 C307 C309 C313 169.0(11) . . . . ?
N303 C306 C303 C304 -174.9(11) . . . . ?
N303 C306 C303 C302 3.0(17) . . . . ?
N322 C361 C363 C364 -173.6(10) . . . . ?
N322 C361 C363 C367 6.9(17) . . . . ?
N322 C362 C370 C369 158.3(13) . . . . ?
N322 C362 C370 C371 -20.6(18) . . . . ?
N309 C325 C327 C328 10.5(15) . . . . ?
N309 C325 C327 C331 -167.9(11) . . . . ?
N309 C324 C321 C320 21.2(17) . . . . ?
N309 C324 C321 C322 -150.1(15) . . . . ?
N309 C324 C321 C422 157(3) . . . . ?
N321 C361 C363 C364 5.1(15) . . . . ?
N321 C361 C363 C367 -174.5(13) . . . . ?
N310 C325 C327 C328 -166.9(10) . . . . ?
N310 C325 C327 C331 14.7(15) . . . . ?
N310 C326 C334 C335 -14(2) . . . . ?
N310 C326 C334 C333 165.9(17) . . . . ?
N314 C344 C352 C351 -4.1(19) . . . . ?
N314 C344 C352 C353 179.2(13) . . . . ?
N315 C343 C345 C349 177.4(13) . . . . ?
N315 C343 C345 C346 2(2) . . . . ?
N315 C343 C345 C3 -47(17) . . . . ?
N318 C350 C351 C352 0(3) . . . . ?
N318 C354 C353 C352 -1(2) . . . . ?
N320 C362 C370 C369 -20.7(18) . . . . ?
N320 C362 C370 C371 160.4(13) . . . . ?
N313 C341 C340 C339 -1(2) . . . . ?
N313 C337 C338 C339 -1(3) . . . . ?
N308 C324 C321 C320 -163.3(12) . . . . ?
N308 C324 C321 C322 25.4(19) . . . . ?
N308 C324 C321 C422 -28(3) . . . . ?
N308 C326 C334 C335 165.0(14) . . . . ?
N308 C326 C334 C333 -15(2) . . . . ?
C357 C356 C355 N319 0(2) . . . . ?
C357 C358 C359 N319 0(2) . . . . ?
C325 N309 C324 N308 -0.2(15) . . . . ?
C325 N309 C324 C321 175.0(9) . . . . ?
C325 N310 C326 N308 -1.4(17) . . . . ?
C325 N310 C326 C334 177.5(10) . . . . ?
C325 C327 C328 C329 -176.7(10) . . . . ?
C325 C327 C331 C330 176.8(12) . . . . ?
C307 N304 C308 N302 -2.8(16) . . . . ?
C307 N304 C308 C316 179.5(10) . . . . ?
C307 N303 C306 N302 -1.5(16) . . . . ?
C307 N303 C306 C303 175.6(10) . . . . ?
C307 C309 C310 C311 178.0(12) . . . . ?
C307 C309 C313 C312 -173.3(12) . . . . ?
C327 C328 C329 N311 0.3(17) . . . . ?
C327 C331 C330 N311 0(2) . . . . ?
C361 N322 C362 N320 -3.0(16) . . . . ?
C361 N322 C362 C370 178.1(9) . . . . ?
C361 N321 C360 N320 -2.4(14) . . . . ?
C361 N321 C360 C357 176.0(8) . . . . ?
C361 C363 C364 C365 -177.9(10) . . . . ?
C361 C363 C367 C366 177.5(14) . . . . ?
N323 C366 C367 C363 1(3) . . . . ?
C306 N302 C308 N304 4.4(16) . . . . ?
C306 N302 C308 C316 -177.9(10) . . . . ?
C306 N303 C307 N304 3.4(16) . . . . ?
C306 N303 C307 C309 -172.6(10) . . . . ?
C306 C303 C304 C305 177.6(12) . . . . ?
C306 C303 C302 C301 -180.0(13) . . . . ?
C309 C310 C311 N305 -2(2) . . . . ?
C309 C313 C312 N305 -9(2) . . . . ?
C303 C304 C305 N301 1(2) . . . . ?
C303 C302 C301 N301 4(2) . . . . ?
C308 N304 C307 N303 -1.4(16) . . . . ?
C308 N304 C307 C309 174.7(9) . . . . ?
C308 N302 C306 N303 -2.1(16) . . . . ?
C308 N302 C306 C303 -179.3(9) . . . . ?
C308 C316 C315 C314 -178.1(11) . . . . ?
C308 C316 C317 C318 -179.5(14) . . . . ?
C316 C315 C314 N306 0(2) . . . . ?
C316 C317 C318 N306 -5(3) . . . . ?
C360 N321 C361 N322 3.7(14) . . . . ?
C360 N321 C361 C363 -174.8(8) . . . . ?
C360 N320 C362 N322 4.1(16) . . . . ?
C360 N320 C362 C370 -177.0(9) . . . . ?
C360 C357 C356 C355 -176.4(12) . . . . ?
C360 C357 C358 C359 176.3(11) . . . . ?
C324 N309 C325 N310 1.5(15) . . . . ?
C324 N309 C325 C327 -175.7(9) . . . . ?
C324 N308 C326 N310 2.6(18) . . . . ?
C324 N308 C326 C334 -176.3(10) . . . . ?
C324 C321 C320 C319 -178.3(13) . . . . ?
C324 C321 C322 C323 176.4(19) . . . . ?
C324 C321 C422 C423 -179(4) . . . . ?
C328 C327 C331 C330 -1.8(19) . . . . ?
N324 C372 C371 C370 -3(3) . . . . ?
C321 C320 C319 N307 -1(2) . . . . ?
C321 C322 C323 N307 5(4) . . . . ?
C321 C422 C423 N307 -5(7) . . . . ?
C363 C364 C365 N323 0.3(19) . . . . ?
C363 C364 C365 Zn55 39(9) . . . 4_666 ?
C344 N316 C343 N315 -1.4(19) . . . . ?
C344 N316 C343 C345 -178.7(11) . . . . ?
C344 N314 C342 N315 -0.7(18) . . . . ?
C344 N314 C342 C339 174.4(11) . . . . ?
C344 C352 C351 C350 -177.6(14) . . . . ?
C344 C352 C353 C354 178.1(13) . . . . ?
C343 N316 C344 N314 4.8(18) . . . . ?
C343 N316 C344 C352 -175.5(11) . . . . ?
C343 N315 C342 N314 3.5(18) . . . . ?
C343 N315 C342 C339 -171.8(11) . . . . ?
C343 C345 C349 C348 -179.2(14) . . . . ?
C343 C345 C346 C347 -177.7(17) . . . . ?
C343 C345 C3 C0 175(17) . . . . ?
C326 N310 C325 N309 -0.8(15) . . . . ?
C326 N310 C325 C327 176.3(10) . . . . ?
C326 N308 C324 N309 -1.7(17) . . . . ?
C326 N308 C324 C321 -176.8(10) . . . . ?
C326 C334 C335 C336 -178.7(16) . . . . ?
C326 C334 C333 C332 -178.3(19) . . . . ?
C304 C303 C302 C301 -2(2) . . . . ?
C345 C349 C348 N317 2(2) . . . . ?
C345 C346 C347 N317 -8(4) . . . . ?
C345 C3 C0 N317 4(38) . . . . ?
C362 N322 C361 N321 -1.2(15) . . . . ?
C362 N322 C361 C363 177.3(9) . . . . ?
C362 N320 C360 N321 -1.2(15) . . . . ?
C362 N320 C360 C357 -179.5(9) . . . . ?
C362 C370 C369 C368 180.0(14) . . . . ?
C362 C370 C371 C372 -179.2(15) . . . . ?
C342 N314 C344 N316 -3.8(18) . . . . ?
C342 N314 C344 C352 176.5(11) . . . . ?
C342 N315 C343 N316 -2.4(19) . . . . ?
C342 N315 C343 C345 174.9(11) . . . . ?
C342 C339 C340 C341 -178.3(13) . . . . ?
C342 C339 C338 C337 179.2(14) . . . . ?
C349 C345 C346 C347 7(3) . . . . ?
C349 C345 C3 C0 -42(25) . . . . ?
C370 C369 C368 N324 1(3) . . . . ?
C315 C316 C317 C318 4(2) . . . . ?
C314 N306 C318 C317 3(2) . . . . ?
C356 C357 C360 N321 -2.3(15) . . . . ?
C356 C357 C360 N320 176.2(11) . . . . ?
C356 C357 C358 C359 -8.5(19) . . . . ?
C329 N311 C330 C331 2(2) . . . . ?
C364 C363 C367 C366 -2(2) . . . . ?
C310 C309 C313 C312 8.1(19) . . . . ?
C311 N305 C312 C313 3(2) . . . . ?
C350 N318 C354 C353 1(2) . . . . ?
C350 N318 Zn56 N319 39(4) . . . . ?
C350 N318 Zn56 I512 -167(2) . . . . ?
C350 N318 Zn56 I511 -61(3) . . . . ?
C334 C335 C336 N312 -5(3) . . . . ?
C334 C333 C332 N312 -1(4) . . . . ?
C305 N301 C301 C302 -3(2) . . . . ?
C313 C309 C310 C311 -3(2) . . . . ?
C354 N318 C350 C351 0(2) . . . . ?
C354 N318 Zn56 N319 -140(2) . . . . ?
C354 N318 Zn56 I512 14(4) . . . . ?
C354 N318 Zn56 I511 120.4(19) . . . . ?
C312 N305 C311 C310 2(2) . . . . ?
C302 C303 C304 C305 0(2) . . . . ?
C317 C316 C315 C314 -1(2) . . . . ?
C351 C352 C353 C354 1(2) . . . . ?
O3A C12A C7A C4A 3(2) . . . . ?
O3A C12A C7A C8A 179.6(17) . . . . ?
O3A C12A C11A C10A -178.1(19) . . . . ?
C331 C327 C328 C329 1.7(17) . . . . ?
C301 N301 C305 C304 1(2) . . . . ?
C353 C352 C351 C350 -1(2) . . . . ?
C355 N319 C359 C358 9(2) . . . . ?
C320 C321 C322 C323 5(3) . . . . ?
C320 C321 C422 C423 -36(5) . . . . ?
C358 C357 C360 N321 172.5(10) . . . . ?
C358 C357 C360 N320 -8.9(15) . . . . ?
C358 C357 C356 C355 8.7(19) . . . . ?
C341 N313 C337 C338 3(2) . . . . ?
C340 C339 C342 N314 -3.6(19) . . . . ?
C340 C339 C342 N315 171.9(12) . . . . ?
C340 C339 C338 C337 -3(2) . . . . ?
C337 N313 C341 C340 -2(2) . . . . ?
O2A C8A C9A C10A -179.8(19) . . . . ?
C348 N317 C347 C346 6(4) . . . . ?
C348 N317 C0 C3 36(29) . . . . ?
C359 N319 C355 C356 -9(2) . . . . ?
C330 N311 C329 C328 -2.2(16) . . . . ?
C369 C370 C371 C372 2(3) . . . . ?
C365 N323 C366 C367 1(3) . . . . ?
C318 N306 C314 C315 -1(2) . . . . ?
C335 C334 C333 C332 2(3) . . . . ?
C338 C339 C342 N314 174.4(13) . . . . ?
C338 C339 C342 N315 -10.1(18) . . . . ?
C338 C339 C340 C341 4(2) . . . . ?
C319 N307 C323 C322 -13(3) . . . . ?
C319 N307 C423 C422 43(5) . . . . ?
C346 C345 C349 C348 -4(3) . . . . ?
C366 N323 C365 C364 -2(2) . . . . ?
C366 N323 C365 Zn55 -171(3) . . . 4_666 ?
C347 N317 C348 C349 -2(3) . . . . ?
C336 N312 C332 C333 -3(3) . . . . ?
C372 N324 C368 C369 -2(3) . . . . ?
C368 N324 C372 C371 3(3) . . . . ?
C367 C363 C364 C365 1.7(19) . . . . ?
C371 C370 C369 C368 -1(2) . . . . ?
C4A C3A C2A C1A 0.0 . . . . ?
C4A C5A C13A O1A 159.6(13) . . . . ?
C4A C7A C8A O2A -4(3) . . . . ?
C4A C7A C8A C9A 178.0(16) . . . . ?
C3A C4A C5A C6A 0.0 . . . . ?
C3A C4A C5A C13A 176.0(15) . . . . ?
C3A C4A C7A C12A 71.8(18) . . . . ?
C3A C4A C7A C8A -104.3(17) . . . . ?
C3A C2A C1A C6A 0.0 . . . . ?
C2A C1A C6A C5A 0.0 . . . . ?
C1A C6A C5A C4A 0.0 . . . . ?
C1A C6A C5A C13A -175.9(16) . . . . ?
C6A C5A C13A O1A -24(2) . . . . ?
C5A C4A C3A C2A 0.0 . . . . ?
C5A C4A C7A C12A -110.5(16) . . . . ?
C5A C4A C7A C8A 73.4(19) . . . . ?
C333 C334 C335 C336 1(3) . . . . ?
C332 N312 C336 C335 6(3) . . . . ?
C12A C7A C8A O2A 179.8(17) . . . . ?
C12A C7A C8A C9A 2(3) . . . . ?
C7A C4A C3A C2A 177.7(12) . . . . ?
C7A C4A C5A C6A -177.6(12) . . . . ?
C7A C4A C5A C13A -1.6(16) . . . . ?
C7A C12A C11A C10A 5(3) . . . . ?
C7A C8A C9A C10A -2(3) . . . . ?
C8A C9A C10A C11A 4(3) . . . . ?
C9A C10A C11A C12A -5(3) . . . . ?
C322 C321 C320 C319 -7(2) . . . . ?
C323 N307 C319 C320 11(2) . . . . ?
C15A O3A C12A C7A 173.0(17) . . . . ?
C15A O3A C12A C11A -4(3) . . . . ?
C11A C12A C7A C4A -179.4(17) . . . . ?
C11A C12A C7A C8A -3(3) . . . . ?
Zn46 N318 C350 C351 173.9(13) . . . . ?
Zn46 N318 C354 C353 -173.2(11) . . . . ?
Zn46 N319 C355 C356 175.3(11) . . . . ?
Zn46 N319 C359 C358 -175.1(11) . . . . ?
Zn33 N306 C314 C315 -174.1(10) . . . . ?
Zn33 N306 C318 C317 176.9(14) . . . . ?
Zn33 N307 C319 C320 177.6(11) . . . . ?
Zn33 N307 C423 C422 -174(4) . . . . ?
Zn41 N311 C329 C328 170.7(8) 4_676 . . . ?
Zn41 N311 C330 C331 -171.1(12) 4_676 . . . ?
Zn41 N301 C305 C304 176.1(11) . . . . ?
Zn41 N301 C301 C302 -178.6(13) . . . . ?
Zn35 N323 C365 C364 170.2(10) 4_666 . . . ?
Zn35 N323 C366 C367 -172.1(16) 4_666 . . . ?
Zn35 N317 C348 C349 180.0(12) . . . . ?
Zn35 N317 C0 C3 179(21) . . . . ?
Zn52 N305 C311 C310 -167.8(15) . . . . ?
Zn52 N305 C312 C313 165.6(18) . . . . ?
Zn44 N313 C341 C340 -176.6(12) . . . . ?
Zn44 N313 C337 C338 176.5(13) . . . . ?
Zn44 N312 C336 C335 179.8(16) . . . . ?
Zn44 N312 C332 C333 -175.5(18) . . . . ?
Zn42 N305 C311 C310 179.4(11) . . . . ?
Zn42 N305 C312 C313 -174.2(12) . . . . ?
Zn42 N324 C372 C371 -177.6(14) 1_546 . . . ?
Zn42 N324 C368 C369 178.3(14) 1_546 . . . ?
Zn51 N311 C329 C328 173(2) 4_676 . . . ?
Zn51 N311 C330 C331 -175.4(17) 4_676 . . . ?
Zn51 N301 C305 C304 -161.8(15) . . . . ?
Zn51 N301 C301 C302 151.4(19) . . . . ?
Zn55 N323 C365 C364 169(2) 4_666 . . . ?
Zn55 N323 C366 C367 -166(3) 4_666 . . . ?
Zn55 N317 C348 C349 157(2) . . . . ?
Zn56 N318 C350 C351 -179(3) . . . . ?
Zn56 N318 C354 C353 180(2) . . . . ?
Zn56 N319 C355 C356 164(2) . . . . ?
Zn56 N319 C359 C358 -165(2) . . . . ?
C422 C321 C320 C319 40(3) . . . . ?
C423 N307 C319 C320 -41(3) . . . . ?
C3 C345 C349 C348 40(11) . . . . ?
C0 N317 C348 C349 -40(12) . . . . ?
C14A O2A C8A C7A 179(2) . . . . ?
C14A O2A C8A C9A -4(3) . . . . ?
C808 C809 C810 C811 55(4) . . . . ?
C809 C808 C807 C812 58(4) . . . . ?
C809 C810 C811 C812 -54(4) . . . . ?
C810 C811 C812 C807 55(4) . . . . ?
C811 C812 C807 C808 -57(4) . . . . ?
C807 C808 C809 C810 -57(5) . . . . ?
C805 C804 C803 C802 54(5) . . . . ?
C804 C805 C806 C801 57(4) . . . . ?
C804 C803 C802 C801 -54(5) . . . . ?
C803 C802 C801 C806 55(4) . . . . ?
C802 C801 C806 C805 -56(4) . . . . ?
C806 C805 C804 C803 -56(5) . . . . ?
C4B C5B C6B C1B 0.0 . . . . ?
C4B C5B C13B O1B -167(4) . . . . ?
C4B C7B C12B C11B 163(2) . . . . ?
C4B C7B C12B O3B -12(3) . . . . ?
C4B C7B C8B C9B -163(2) . . . . ?
C4B C7B C8B O2B 18(3) . . . . ?
C5B C4B C3B C2B 0.0 . . . . ?
C5B C4B C7B C12B -85(3) . . . . ?
C5B C4B C7B C8B 78(3) . . . . ?
C5B C6B C1B C2B 0.0 . . . . ?
C6B C5B C13B O1B 15(5) . . . . ?
C6B C1B C2B C3B 0.0 . . . . ?
C1B C2B C3B C4B 0.0 . . . . ?
C3B C4B C5B C6B 0.0 . . . . ?
C3B C4B C5B C13B -178(2) . . . . ?
C3B C4B C7B C12B 103(2) . . . . ?
C3B C4B C7B C8B -94(3) . . . . ?
C7B C4B C5B C6B -173(3) . . . . ?
C7B C4B C5B C13B 9(3) . . . . ?
C7B C4B C3B C2B 173(3) . . . . ?
C7B C12B C11B C10B 0.0 . . . . ?
C7B C12B O3B C15B 177(4) . . . . ?
C7B C8B O2B C14B -169(4) . . . . ?
C12B C7B C8B C9B 0.0 . . . . ?
C12B C7B C8B O2B -179(2) . . . . ?
C12B C11B C10B C9B 0.0 . . . . ?
C11B C12B O3B C15B 2(5) . . . . ?
C11B C10B C9B C8B 0.0 . . . . ?
C10B C9B C8B C7B 0.0 . . . . ?
C10B C9B C8B O2B 179(2) . . . . ?
C9B C8B O2B C14B 12(5) . . . . ?
C8B C7B C12B C11B 0.0 . . . . ?
C8B C7B C12B O3B -175(3) . . . . ?
O3B C12B C11B C10B 175(3) . . . . ?
C13B C5B C6B C1B 178(3) . . . . ?

loop_
_exptl_oxdiff_crystal_face_indexfrac_h
_exptl_oxdiff_crystal_face_indexfrac_k
_exptl_oxdiff_crystal_face_indexfrac_l
_exptl_oxdiff_crystal_face_x
_exptl_oxdiff_crystal_face_y
_exptl_oxdiff_crystal_face_z
1.0000 -0.0000 0.0000 -0.0491 0.0080 0.0019
-1.0000 0.0000 -0.0000 0.0491 -0.0080 -0.0019
-1.9999 1.0000 -0.0002 0.0939 -0.0182 -0.1066
1.0000 1.0000 -0.0000 -0.0535 0.0057 -0.1008
0.0000 -1.0000 -1.9999 0.0376 0.0871 0.0995
0.0000 0.0000 -1.0000 0.0166 0.0424 -0.0016
-0.0000 -0.0000 1.0000 -0.0166 -0.0424 0.0016
0.0001 1.0000 -1.0001 0.0122 0.0402 -0.1043
0.0001 1.0000 -0.0001 -0.0044 -0.0022 -0.1027
-0.0001 -1.0000 2.0001 -0.0288 -0.0826 0.1060
-1.0002 -2.0000 2.0001 0.0247 -0.0883 0.2067
-1.0000 0.0000 1.0000 0.0325 -0.0504 -0.0003
0.9999 -0.0000 2.0001 -0.0823 -0.0769 0.0052
-0.9999 0.0000 -2.0001 0.0823 0.0769 -0.0052
-0.9998 2.0000 -2.0002 0.0735 0.0724 -0.2106
-1.0001 -1.0000 1.0000 0.0369 -0.0481 0.1024
